data_4338023
loop_
_publ_author_name
'Cummins, Christopher C.'
'Huang, Chao'
'Miller, Tabitha J.'
'Reintinger, Markus W.'
'Stauber, Julia M.'
'Tannou, Isabelle'
'Tofan, Daniel'
'Toubaei, Abouzar'
'Velian, Alexandra'
'Wu, Gang'

_publ_section_title
;
 The Stannylphosphide Anion Reagent Sodium Bis(triphenylstannyl)
 Phosphide: Synthesis, Structural Characterization, and Reactions with
 Indium, Tin, and Gold Electrophiles.
;
_journal_issue 7
_journal_name_full 'Inorganic chemistry'
_journal_page_first 3678
_journal_paper_doi 10.1021/ic403178j
_journal_volume 53
_journal_year 2014
_chemical_formula_sum 'C54 H45 Au P2 Sn2'
_chemical_formula_weight 1190.18
_chemical_name_systematic
;
 ?
;
_space_group_crystal_system triclinic
_space_group_IT_number 2
_space_group_name_Hall '-P 1'
_space_group_name_H-M_alt 'P -1'
_symmetry_space_group_name_Hall '-P 1'
_symmetry_space_group_name_H-M 'P -1'
_atom_sites_solution_hydrogens geom
_audit_creation_method SHELXL-2012
_cell_angle_alpha 94.6720(10)
_cell_angle_beta 97.3410(10)
_cell_angle_gamma 104.3400(10)
_cell_formula_units_Z 8
_cell_length_a 19.2138(6)
_cell_length_b 20.2016(6)
_cell_length_c 24.7100(8)
_cell_measurement_temperature 100(2)
_cell_volume 9152.1(5)
_computing_structure_refinement 'SHELXL-2012 (Sheldrick, 2012)'
_diffrn_ambient_temperature 100(2)
_diffrn_measured_fraction_theta_full 0.982
_diffrn_measured_fraction_theta_max 0.980
_diffrn_radiation_type MoK\a
_diffrn_radiation_wavelength 0.71073
_diffrn_reflns_av_R_equivalents 0.0926
_diffrn_reflns_av_unetI/netI 0.0995
_diffrn_reflns_Laue_measured_fraction_full 0.982
_diffrn_reflns_Laue_measured_fraction_max 0.980
_diffrn_reflns_limit_h_max 19
_diffrn_reflns_limit_h_min -24
_diffrn_reflns_limit_k_max 23
_diffrn_reflns_limit_k_min -25
_diffrn_reflns_limit_l_max 30
_diffrn_reflns_limit_l_min -30
_diffrn_reflns_number 55467
_diffrn_reflns_point_group_measured_fraction_full 0.982
_diffrn_reflns_point_group_measured_fraction_max 0.980
_diffrn_reflns_theta_full 25.242
_diffrn_reflns_theta_max 26.372
_diffrn_reflns_theta_min 1.261
_exptl_absorpt_coefficient_mu 4.387
_exptl_absorpt_correction_type multi-scan
_exptl_absorpt_process_details SADABS
_exptl_crystal_density_diffrn 1.728
_exptl_crystal_F_000 4624
_exptl_crystal_size_max 0.250
_exptl_crystal_size_mid 0.200
_exptl_crystal_size_min 0.100
_exptl_transmission_factor_max 0.7457
_exptl_transmission_factor_min 0.6249
_refine_diff_density_max 3.260
_refine_diff_density_min -2.621
_refine_diff_density_rms 0.177
_refine_ls_extinction_method none
_refine_ls_goodness_of_fit_ref 0.939
_refine_ls_hydrogen_treatment constr
_refine_ls_matrix_type full
_refine_ls_number_parameters 2230
_refine_ls_number_reflns 36663
_refine_ls_number_restraints 2414
_refine_ls_restrained_S_all 0.911
_refine_ls_R_factor_all 0.0676
_refine_ls_R_factor_gt 0.0448
_refine_ls_shift/su_max 0.005
_refine_ls_shift/su_mean 0.000
_refine_ls_structure_factor_coef Fsqd
_refine_ls_weighting_details
;
 w=1/[\s^2^(Fo^2^)+(0.0358P)^2^]
 where P=(Fo^2^+2Fc^2^)/3
;
_refine_ls_weighting_scheme calc
_refine_ls_wR_factor_gt 0.1027
_refine_ls_wR_factor_ref 0.1106
_reflns_Friedel_coverage 0.000
_reflns_number_gt 25347
_reflns_number_total 36663
_reflns_threshold_expression 'I > 2\s(I)'
_cod_data_source_file ic403178j_si_002.cif
_cod_data_source_block early_a
_cod_depositor_comments 'Adding full bibliography for 4338021--4338024.cif.'
_cod_database_code 4338023
_shelx_space_group_comment
;
The symmetry employed for this shelxl refinement is uniquely defined
by the following loop, which should always be used as a source of
symmetry information in preference to the above space-group names.
They are only intended as comments.
;
_shelx_estimated_absorpt_t_min 0.407
_shelx_estimated_absorpt_t_max 0.668
_shelxl_version_number 2012-9

loop_
_space_group_symop_operation_xyz
'x, y, z'
'-x, -y, -z'

loop_
_atom_site_label
_atom_site_type_symbol
_atom_site_fract_x
_atom_site_fract_y
_atom_site_fract_z
_atom_site_U_iso_or_equiv
_atom_site_adp_type
_atom_site_occupancy
_atom_site_site_symmetry_order
_atom_site_calc_flag
_atom_site_refinement_flags_posn
_atom_site_refinement_flags_adp
_atom_site_refinement_flags_occupancy
_atom_site_disorder_assembly
_atom_site_disorder_group
Au1 Au 0.69658(2) 0.71489(2) 0.01607(2) 0.01759(6) Uani 1 1 d . U . . .
Au2 Au 1.20514(2) 0.72766(2) 0.01873(2) 0.01704(6) Uani 1 1 d . U . . .
Au3 Au 1.20937(2) 0.72430(2) -0.48650(2) 0.01764(6) Uani 1 1 d . U . . .
Au4 Au 0.71898(2) 0.73609(2) -0.47648(2) 0.02038(7) Uani 1 1 d . U . . .
Sn05 Sn 1.20536(2) 0.64113(2) -0.36505(2) 0.01668(10) Uani 1 1 d . U . . .
Sn09 Sn 1.29455(2) 0.83894(2) -0.36770(2) 0.02024(10) Uani 1 1 d . U . . .
Sn11 Sn 0.79759(2) 0.82708(2) 0.12904(2) 0.01886(10) Uani 1 1 d . U . . .
P11 P 0.61716(8) 0.72633(8) -0.05777(7) 0.0176(3) Uani 1 1 d . U . . .
Sn12 Sn 0.70505(2) 0.62834(2) 0.13564(2) 0.01801(10) Uani 1 1 d . U . . .
P12 P 0.78747(8) 0.70875(8) 0.08539(7) 0.0169(3) Uani 1 1 d . U . . .
Sn21 Sn 1.20906(2) 0.64144(2) 0.13964(2) 0.01683(10) Uani 1 1 d . U . . .
P21 P 1.12558(8) 0.73295(8) -0.05735(7) 0.0165(3) Uani 1 1 d . U . . .
Sn22 Sn 1.30782(2) 0.84155(2) 0.13587(2) 0.01605(10) Uani 1 1 d . U . . .
P22 P 1.29304(8) 0.72285(8) 0.09092(7) 0.0157(3) Uani 1 1 d . U . . .
P31 P 1.13242(8) 0.72701(8) -0.56507(7) 0.0183(4) Uani 1 1 d . U . . .
P32 P 1.29359(8) 0.72255(8) -0.41066(7) 0.0161(3) Uani 1 1 d . U . . .
C636 C 1.2347(3) 0.6305(3) -0.2398(3) 0.0259(15) Uani 1 1 d . U . . .
H636 H 1.1916 0.6457 -0.2403 0.031 Uiso 1 1 calc R U . . .
P40 P 0.64149(9) 0.74426(9) -0.55285(8) 0.0239(4) Uani 1 1 d . U . . .
Sn41 Sn 0.80345(2) 0.84179(2) -0.35347(2) 0.02271(11) Uani 1 1 d . U . . .
P41 P 0.80372(8) 0.72921(8) -0.40276(7) 0.0178(3) Uani 1 1 d . U . . .
Sn42 Sn 0.71562(2) 0.64007(2) -0.36325(2) 0.01917(10) Uani 1 1 d . U . . .
C101 C 0.7653(3) 0.6293(3) 0.2149(3) 0.0272(15) Uani 1 1 d . U . . .
C102 C 0.7953(3) 0.5744(3) 0.2290(3) 0.0283(16) Uani 1 1 d . U . . .
H102 H 0.7847 0.5337 0.2039 0.034 Uiso 1 1 calc R U . . .
C103 C 0.8391(4) 0.5791(4) 0.2780(3) 0.0397(19) Uani 1 1 d . U . . .
H103 H 0.8588 0.5419 0.2868 0.048 Uiso 1 1 calc R U . . .
C104 C 0.8551(4) 0.6390(4) 0.3156(4) 0.045(2) Uani 1 1 d . U . . .
H104 H 0.8867 0.6431 0.3493 0.054 Uiso 1 1 calc R U . . .
C105 C 0.8244(4) 0.6915(4) 0.3031(3) 0.0407(19) Uani 1 1 d . U . . .
H105 H 0.8328 0.7311 0.3289 0.049 Uiso 1 1 calc R U . . .
C106 C 0.7810(4) 0.6868(3) 0.2524(3) 0.0315(16) Uani 1 1 d . U . . .
H106 H 0.7619 0.7244 0.2437 0.038 Uiso 1 1 calc R U . . .
C111 C 0.5358(3) 0.7503(3) -0.0436(3) 0.0201(13) Uani 1 1 d . U . . .
C112 C 0.4746(3) 0.7388(3) -0.0836(3) 0.0287(16) Uani 1 1 d . U . . .
H112 H 0.4730 0.7142 -0.1184 0.034 Uiso 1 1 calc R U . . .
C113 C 0.4162(4) 0.7635(4) -0.0724(3) 0.0348(17) Uani 1 1 d . U . . .
H113 H 0.3747 0.7557 -0.0998 0.042 Uiso 1 1 calc R U . . .
C114 C 0.4171(4) 0.7990(3) -0.0222(3) 0.0330(17) Uani 1 1 d . U . . .
H114 H 0.3767 0.8158 -0.0153 0.040 Uiso 1 1 calc R U . . .
C115 C 0.4773(4) 0.8101(3) 0.0182(3) 0.0325(16) Uani 1 1 d . U . . .
H115 H 0.4781 0.8343 0.0529 0.039 Uiso 1 1 calc R U . . .
C116 C 0.5367(4) 0.7857(3) 0.0076(3) 0.0270(15) Uani 1 1 d . U . . .
H116 H 0.5778 0.7931 0.0353 0.032 Uiso 1 1 calc R U . . .
C121 C 0.6669(3) 0.7953(3) -0.0929(3) 0.0210(14) Uani 1 1 d . U . . .
C122 C 0.7290(3) 0.7876(3) -0.1119(3) 0.0273(16) Uani 1 1 d . U . . .
H122 H 0.7425 0.7456 -0.1096 0.033 Uiso 1 1 calc R U . . .
C123 C 0.7715(4) 0.8403(4) -0.1343(3) 0.039(2) Uani 1 1 d . U . . .
H123 H 0.8137 0.8346 -0.1483 0.046 Uiso 1 1 calc R U . . .
C124 C 0.7523(4) 0.9024(4) -0.1363(4) 0.043(2) Uani 1 1 d . U . . .
H124 H 0.7822 0.9393 -0.1508 0.051 Uiso 1 1 calc R U . . .
C125 C 0.6907(4) 0.9104(3) -0.1174(3) 0.0328(17) Uani 1 1 d . U . . .
H125 H 0.6776 0.9526 -0.1193 0.039 Uiso 1 1 calc R U . . .
C126 C 0.6471(3) 0.8568(3) -0.0954(3) 0.0229(14) Uani 1 1 d . U . . .
H126 H 0.6043 0.8621 -0.0822 0.027 Uiso 1 1 calc R U . . .
C131 C 0.5877(3) 0.6516(3) -0.1097(3) 0.0188(13) Uani 1 1 d . U . . .
C132 C 0.5740(3) 0.6579(3) -0.1643(3) 0.0234(14) Uani 1 1 d . U . . .
H132 H 0.5790 0.7023 -0.1760 0.028 Uiso 1 1 calc R U . . .
C133 C 0.5528(3) 0.6000(3) -0.2030(3) 0.0263(15) Uani 1 1 d . U . . .
H133 H 0.5433 0.6049 -0.2409 0.032 Uiso 1 1 calc R U . . .
C134 C 0.5455(3) 0.5349(3) -0.1862(3) 0.0309(16) Uani 1 1 d . U . . .
H134 H 0.5311 0.4951 -0.2125 0.037 Uiso 1 1 calc R U . . .
C135 C 0.5592(4) 0.5290(3) -0.1311(3) 0.0321(17) Uani 1 1 d . U . . .
H135 H 0.5533 0.4845 -0.1194 0.039 Uiso 1 1 calc R U . . .
C136 C 0.5814(3) 0.5863(3) -0.0923(3) 0.0235(14) Uani 1 1 d . U . . .
H136 H 0.5924 0.5815 -0.0545 0.028 Uiso 1 1 calc R U . . .
C141 C 0.876(3) 0.863(3) 0.1999(19) 0.022(6) Uani 0.20(4) 1 d D U P A 1
C142 C 0.913(5) 0.813(3) 0.211(3) 0.026(2) Uani 0.20(4) 1 d D U P A 1
H142 H 0.8983 0.7692 0.1898 0.031 Uiso 0.20(4) 1 calc R U P A 1
C143 C 0.971(3) 0.826(3) 0.254(3) 0.021(7) Uani 0.20(4) 1 d D U P A 1
H143 H 1.0038 0.7978 0.2550 0.025 Uiso 0.20(4) 1 calc R U P A 1
C144 C 0.979(5) 0.879(4) 0.293(3) 0.029(9) Uani 0.20(4) 1 d D U P A 1
H144 H 1.0072 0.8807 0.3281 0.035 Uiso 0.20(4) 1 calc R U P A 1
C145 C 0.947(3) 0.931(3) 0.282(2) 0.042(8) Uani 0.20(4) 1 d D U P A 1
H145 H 0.9631 0.9743 0.3036 0.051 Uiso 0.20(4) 1 calc R U P A 1
C146 C 0.889(3) 0.920(3) 0.2384(19) 0.035(7) Uani 0.20(4) 1 d D U P A 1
H146 H 0.8599 0.9514 0.2352 0.042 Uiso 0.20(4) 1 calc R U P A 1
CA41 C 0.8700(7) 0.8478(6) 0.2054(4) 0.019(2) Uani 0.80(4) 1 d D U P A 2
CA42 C 0.9254(9) 0.8150(8) 0.2172(8) 0.026(2) Uani 0.80(4) 1 d D U P A 2
HA42 H 0.9298 0.7795 0.1912 0.031 Uiso 0.80(4) 1 calc R U P A 2
CA43 C 0.9738(11) 0.8328(10) 0.2657(8) 0.038(4) Uani 0.80(4) 1 d D U P A 2
HA43 H 1.0088 0.8076 0.2736 0.046 Uiso 0.80(4) 1 calc R U P A 2
CA44 C 0.9714(10) 0.8858(10) 0.3019(7) 0.031(4) Uani 0.80(4) 1 d D U P A 2
HA44 H 1.0076 0.9010 0.3335 0.037 Uiso 0.80(4) 1 calc R U P A 2
CA45 C 0.9166(10) 0.9173(6) 0.2926(5) 0.041(3) Uani 0.80(4) 1 d D U P A 2
HA45 H 0.9132 0.9527 0.3191 0.049 Uiso 0.80(4) 1 calc R U P A 2
CA46 C 0.8654(8) 0.8985(7) 0.2450(5) 0.032(3) Uani 0.80(4) 1 d D U P A 2
HA46 H 0.8272 0.9206 0.2396 0.039 Uiso 0.80(4) 1 calc R U P A 2
C451 C 0.8490(3) 0.9210(3) -0.4008(3) 0.0278(15) Uani 1 1 d D U . . .
C452 C 0.8930(4) 0.9111(4) -0.4387(4) 0.047(2) Uani 1 1 d D U . . .
H452 H 0.9042 0.8679 -0.4432 0.057 Uiso 1 1 calc R U . . .
C453 C 0.9219(5) 0.9611(4) -0.4705(4) 0.064(3) Uani 1 1 d D U . . .
H453 H 0.9522 0.9525 -0.4963 0.077 Uiso 1 1 calc R U . . .
C454 C 0.9054(4) 1.0253(4) -0.4637(4) 0.049(2) Uani 1 1 d . U . . .
H454 H 0.9245 1.0604 -0.4852 0.059 Uiso 1 1 calc R U . . .
C455 C 0.8628(4) 1.0367(4) -0.4270(4) 0.051(2) Uani 1 1 d . U . . .
H455 H 0.8519 1.0800 -0.4226 0.061 Uiso 1 1 calc R U . . .
C456 C 0.8342(4) 0.9853(4) -0.3952(4) 0.047(2) Uani 1 1 d . U . . .
H456 H 0.8042 0.9944 -0.3693 0.056 Uiso 1 1 calc R U . . .
C481 C 0.688(4) 0.5486(19) -0.4214(15) 0.029(5) Uani 0.46(6) 1 d D U P B 1
C482 C 0.670(2) 0.5523(14) -0.4789(14) 0.036(6) Uani 0.46(6) 1 d D U P B 1
H482 H 0.6647 0.5940 -0.4916 0.044 Uiso 0.46(6) 1 calc R U P B 1
C483 C 0.662(2) 0.4955(17) -0.5151(12) 0.042(6) Uani 0.46(6) 1 d D U P B 1
H483 H 0.6451 0.4966 -0.5529 0.050 Uiso 0.46(6) 1 calc R U P B 1
C484 C 0.677(2) 0.4362(16) -0.4985(14) 0.037(6) Uani 0.46(6) 1 d D U P B 1
H484 H 0.6673 0.3958 -0.5238 0.044 Uiso 0.46(6) 1 calc R U P B 1
C485 C 0.7066(16) 0.4364(15) -0.4452(14) 0.024(4) Uani 0.46(6) 1 d D U P B 1
H485 H 0.7293 0.4015 -0.4351 0.029 Uiso 0.46(6) 1 calc R U P B 1
C486 C 0.703(2) 0.4898(18) -0.4047(13) 0.037(7) Uani 0.46(6) 1 d D U P B 1
H486 H 0.7111 0.4847 -0.3667 0.045 Uiso 0.46(6) 1 calc R U P B 1
CD81 C 0.696(3) 0.5507(16) -0.4228(13) 0.029(5) Uani 0.54(6) 1 d D U P B 2
CD82 C 0.6484(17) 0.5470(13) -0.4731(11) 0.033(5) Uani 0.54(6) 1 d D U P B 2
HD82 H 0.6261 0.5832 -0.4797 0.039 Uiso 0.54(6) 1 calc R U P B 2
CD83 C 0.6353(19) 0.4911(15) -0.5117(10) 0.043(6) Uani 0.54(6) 1 d D U P B 2
HD83 H 0.6104 0.4917 -0.5474 0.051 Uiso 0.54(6) 1 calc R U P B 2
CD84 C 0.658(2) 0.4336(15) -0.4988(12) 0.043(6) Uani 0.54(6) 1 d D U P B 2
HD84 H 0.6526 0.3963 -0.5264 0.052 Uiso 0.54(6) 1 calc R U P B 2
CD85 C 0.689(2) 0.4307(13) -0.4463(14) 0.046(7) Uani 0.54(6) 1 d D U P B 2
HD85 H 0.6915 0.3878 -0.4344 0.055 Uiso 0.54(6) 1 calc R U P B 2
CD86 C 0.7162(16) 0.4926(15) -0.4095(11) 0.023(4) Uani 0.54(6) 1 d D U P B 2
HD86 H 0.7479 0.4938 -0.3764 0.028 Uiso 0.54(6) 1 calc R U P B 2
C151 C 0.7009(3) 0.8552(3) 0.1453(3) 0.0250(15) Uani 1 1 d D U . . .
C152 C 0.6814(4) 0.9111(3) 0.1252(4) 0.041(2) Uani 1 1 d D U . . .
H152 H 0.7102 0.9378 0.1022 0.049 Uiso 1 1 calc R U . . .
C153 C 0.6193(4) 0.9281(4) 0.1390(4) 0.051(2) Uani 1 1 d D U . . .
H153 H 0.6078 0.9679 0.1265 0.061 Uiso 1 1 calc R U . . .
C154 C 0.5752(4) 0.8899(4) 0.1693(3) 0.0363(19) Uani 1 1 d D U . . .
H154 H 0.5339 0.9030 0.1792 0.044 Uiso 1 1 calc R U . . .
C155 C 0.5913(4) 0.8323(4) 0.1853(4) 0.052(3) Uani 1 1 d D U . . .
H155 H 0.5595 0.8031 0.2049 0.062 Uiso 1 1 calc R U . . .
C156 C 0.6536(4) 0.8154(3) 0.1734(4) 0.045(2) Uani 1 1 d D U . . .
H156 H 0.6636 0.7747 0.1852 0.054 Uiso 1 1 calc R U . . .
C161 C 0.8467(3) 0.9022(3) 0.0786(3) 0.0203(13) Uani 1 1 d . U . . .
C162 C 0.9180(3) 0.9421(3) 0.0954(3) 0.0248(15) Uani 1 1 d . U . . .
H162 H 0.9445 0.9335 0.1280 0.030 Uiso 1 1 calc R U . . .
C163 C 0.9513(4) 0.9935(3) 0.0668(3) 0.0344(17) Uani 1 1 d . U . . .
H163 H 0.9998 1.0199 0.0794 0.041 Uiso 1 1 calc R U . . .
C164 C 0.9117(4) 1.0061(3) 0.0183(3) 0.0343(17) Uani 1 1 d . U . . .
H164 H 0.9335 1.0407 -0.0027 0.041 Uiso 1 1 calc R U . . .
C165 C 0.8411(4) 0.9675(3) 0.0018(3) 0.0351(17) Uani 1 1 d . U . . .
H165 H 0.8139 0.9776 -0.0299 0.042 Uiso 1 1 calc R U . . .
C166 C 0.8082(4) 0.9143(3) 0.0300(3) 0.0264(15) Uani 1 1 d . U . . .
H166 H 0.7604 0.8868 0.0165 0.032 Uiso 1 1 calc R U . . .
C181 C 0.6017(3) 0.6438(3) 0.1492(3) 0.0225(14) Uani 1 1 d . U . . .
C182 C 0.5803(3) 0.6391(3) 0.2006(3) 0.0257(15) Uani 1 1 d . U . . .
H182 H 0.6129 0.6307 0.2300 0.031 Uiso 1 1 calc R U . . .
C183 C 0.5126(4) 0.6462(3) 0.2106(3) 0.0308(16) Uani 1 1 d . U . . .
H183 H 0.4997 0.6437 0.2464 0.037 Uiso 1 1 calc R U . . .
C184 C 0.4645(4) 0.6568(3) 0.1679(4) 0.0342(17) Uani 1 1 d . U . . .
H184 H 0.4174 0.6595 0.1737 0.041 Uiso 1 1 calc R U . . .
C185 C 0.4849(3) 0.6636(3) 0.1165(3) 0.0309(16) Uani 1 1 d . U . . .
H185 H 0.4526 0.6736 0.0878 0.037 Uiso 1 1 calc R U . . .
C186 C 0.5517(3) 0.6561(3) 0.1067(3) 0.0238(14) Uani 1 1 d . U . . .
H186 H 0.5643 0.6593 0.0709 0.029 Uiso 1 1 calc R U . . .
C191 C 0.6827(3) 0.5294(3) 0.0884(3) 0.0220(14) Uani 1 1 d . U . . .
C192 C 0.7376(3) 0.4969(3) 0.0803(3) 0.0275(15) Uani 1 1 d . U . . .
H192 H 0.7864 0.5185 0.0963 0.033 Uiso 1 1 calc R U . . .
C193 C 0.7209(4) 0.4328(3) 0.0486(3) 0.0299(16) Uani 1 1 d . U . . .
H193 H 0.7584 0.4106 0.0441 0.036 Uiso 1 1 calc R U . . .
C194 C 0.6513(4) 0.4019(3) 0.0241(3) 0.0360(18) Uani 1 1 d . U . . .
H194 H 0.6407 0.3585 0.0025 0.043 Uiso 1 1 calc R U . . .
C195 C 0.5961(4) 0.4332(3) 0.0304(3) 0.0362(18) Uani 1 1 d . U . . .
H195 H 0.5478 0.4121 0.0127 0.043 Uiso 1 1 calc R U . . .
C196 C 0.6121(3) 0.4966(3) 0.0635(3) 0.0285(16) Uani 1 1 d . U . . .
H196 H 0.5740 0.5175 0.0688 0.034 Uiso 1 1 calc R U . . .
C201 C 1.2141(3) 0.8716(3) 0.1574(3) 0.0216(14) Uani 1 1 d . U . . .
C202 C 1.1452(3) 0.8336(3) 0.1415(3) 0.0317(17) Uani 1 1 d . U . . .
H202 H 1.1373 0.7909 0.1194 0.038 Uiso 1 1 calc R U . . .
C203 C 1.0856(4) 0.8537(4) 0.1555(4) 0.040(2) Uani 1 1 d . U . . .
H203 H 1.0381 0.8249 0.1430 0.048 Uiso 1 1 calc R U . . .
C204 C 1.0941(4) 0.9137(3) 0.1868(3) 0.0350(18) Uani 1 1 d . U . . .
H204 H 1.0529 0.9283 0.1950 0.042 Uiso 1 1 calc R U . . .
C205 C 1.1638(4) 0.9540(3) 0.2070(3) 0.0326(17) Uani 1 1 d . U . . .
H205 H 1.1707 0.9953 0.2307 0.039 Uiso 1 1 calc R U . . .
C206 C 1.2245(3) 0.9331(3) 0.1921(3) 0.0286(16) Uani 1 1 d . U . . .
H206 H 1.2723 0.9607 0.2055 0.034 Uiso 1 1 calc R U . . .
C211 C 1.0422(3) 0.7521(3) -0.0427(3) 0.0188(13) Uani 1 1 d . U . . .
C212 C 1.0435(4) 0.7968(3) 0.0027(3) 0.0308(16) Uani 1 1 d . U . . .
H212 H 1.0877 0.8155 0.0271 0.037 Uiso 1 1 calc R U . . .
C213 C 0.9813(4) 0.8150(3) 0.0134(3) 0.0334(17) Uani 1 1 d . U . . .
H213 H 0.9834 0.8465 0.0447 0.040 Uiso 1 1 calc R U . . .
C214 C 0.9160(4) 0.7878(3) -0.0211(3) 0.0329(17) Uani 1 1 d . U . . .
H214 H 0.8735 0.8010 -0.0142 0.039 Uiso 1 1 calc R U . . .
C215 C 0.9134(4) 0.7407(3) -0.0661(3) 0.0334(17) Uani 1 1 d . U . . .
H215 H 0.8684 0.7203 -0.0891 0.040 Uiso 1 1 calc R U . . .
C216 C 0.9759(3) 0.7233(3) -0.0778(3) 0.0265(15) Uani 1 1 d . U . . .
H216 H 0.9738 0.6921 -0.1093 0.032 Uiso 1 1 calc R U . . .
C221 C 1.0986(3) 0.6558(3) -0.1054(3) 0.0175(13) Uani 1 1 d . U . . .
C222 C 1.0827(3) 0.6577(3) -0.1614(3) 0.0237(14) Uani 1 1 d . U . . .
H222 H 1.0872 0.7008 -0.1753 0.028 Uiso 1 1 calc R U . . .
C223 C 1.0600(3) 0.5972(3) -0.1978(3) 0.0319(16) Uani 1 1 d . U . . .
H223 H 1.0494 0.5989 -0.2362 0.038 Uiso 1 1 calc R U . . .
C224 C 1.0533(4) 0.5344(4) -0.1771(4) 0.0404(19) Uani 1 1 d . U . . .
H224 H 1.0378 0.4929 -0.2015 0.049 Uiso 1 1 calc R U . . .
C225 C 1.0690(4) 0.5318(3) -0.1215(4) 0.0374(18) Uani 1 1 d . U . . .
H225 H 1.0642 0.4884 -0.1081 0.045 Uiso 1 1 calc R U . . .
C226 C 1.0919(3) 0.5916(3) -0.0844(3) 0.0303(16) Uani 1 1 d . U . . .
H226 H 1.1028 0.5894 -0.0461 0.036 Uiso 1 1 calc R U . . .
C231 C 1.1680(3) 0.8004(3) -0.0969(3) 0.0215(14) Uani 1 1 d . U . . .
C232 C 1.2256(3) 0.7922(3) -0.1237(3) 0.0311(17) Uani 1 1 d . U . . .
H232 H 1.2418 0.7516 -0.1215 0.037 Uiso 1 1 calc R U . . .
C233 C 1.2591(4) 0.8425(3) -0.1532(3) 0.0325(17) Uani 1 1 d . U . . .
H233 H 1.2968 0.8354 -0.1726 0.039 Uiso 1 1 calc R U . . .
C234 C 1.2382(4) 0.9035(3) -0.1548(3) 0.0321(17) Uani 1 1 d . U . . .
H234 H 1.2615 0.9383 -0.1749 0.039 Uiso 1 1 calc R U . . .
C235 C 1.1827(3) 0.9127(3) -0.1266(3) 0.0285(16) Uani 1 1 d . U . . .
H235 H 1.1691 0.9549 -0.1265 0.034 Uiso 1 1 calc R U . . .
C236 C 1.1469(3) 0.8613(3) -0.0984(3) 0.0229(14) Uani 1 1 d . U . . .
H236 H 1.1080 0.8677 -0.0802 0.027 Uiso 1 1 calc R U . . .
C251 C 1.1025(3) 0.6534(3) 0.1504(3) 0.0221(14) Uani 1 1 d . U . . .
C252 C 1.0532(3) 0.6608(3) 0.1066(3) 0.0264(15) Uani 1 1 d . U . . .
H252 H 1.0669 0.6642 0.0711 0.032 Uiso 1 1 calc R U . . .
C253 C 0.9843(3) 0.6633(3) 0.1148(3) 0.0331(17) Uani 1 1 d . U . . .
H253 H 0.9511 0.6694 0.0849 0.040 Uiso 1 1 calc R U . . .
C254 C 0.9625(4) 0.6571(3) 0.1657(4) 0.0356(18) Uani 1 1 d . U . . .
H254 H 0.9141 0.6566 0.1704 0.043 Uiso 1 1 calc R U . . .
C255 C 1.0116(4) 0.6516(3) 0.2095(3) 0.0349(17) Uani 1 1 d . U . . .
H255 H 0.9979 0.6495 0.2450 0.042 Uiso 1 1 calc R U . . .
C256 C 1.0819(3) 0.6489(3) 0.2020(3) 0.0261(15) Uani 1 1 d . U . . .
H256 H 1.1154 0.6441 0.2322 0.031 Uiso 1 1 calc R U . . .
C261 C 1.2659(3) 0.6380(3) 0.2195(3) 0.0200(13) Uani 1 1 d . U . . .
C262 C 1.2788(4) 0.6925(3) 0.2602(3) 0.0286(15) Uani 1 1 d . U . . .
H262 H 1.2594 0.7305 0.2536 0.034 Uiso 1 1 calc R U . . .
C263 C 1.3197(4) 0.6924(4) 0.3104(3) 0.0372(18) Uani 1 1 d . U . . .
H263 H 1.3269 0.7299 0.3381 0.045 Uiso 1 1 calc R U . . .
C264 C 1.3497(4) 0.6401(4) 0.3208(3) 0.0423(19) Uani 1 1 d . U . . .
H264 H 1.3793 0.6419 0.3550 0.051 Uiso 1 1 calc R U . . .
C265 C 1.3373(4) 0.5839(4) 0.2817(3) 0.0404(19) Uani 1 1 d . U . . .
H265 H 1.3571 0.5463 0.2891 0.049 Uiso 1 1 calc R U . . .
C266 C 1.2956(3) 0.5830(3) 0.2313(3) 0.0289(16) Uani 1 1 d . U . . .
H266 H 1.2870 0.5445 0.2043 0.035 Uiso 1 1 calc R U . . .
C271 C 1.1899(3) 0.5445(3) 0.0904(3) 0.0175(13) Uani 1 1 d . U . . .
C272 C 1.1186(3) 0.5084(3) 0.0671(3) 0.0242(15) Uani 1 1 d . U . . .
H272 H 1.0790 0.5262 0.0746 0.029 Uiso 1 1 calc R U . . .
C273 C 1.1053(3) 0.4465(3) 0.0330(3) 0.0296(16) Uani 1 1 d . U . . .
H273 H 1.0571 0.4235 0.0162 0.036 Uiso 1 1 calc R U . . .
C274 C 1.1623(4) 0.4190(3) 0.0236(3) 0.0322(17) Uani 1 1 d . U . . .
H274 H 1.1531 0.3760 0.0015 0.039 Uiso 1 1 calc R U . . .
C275 C 1.2329(4) 0.4541(3) 0.0464(3) 0.0265(15) Uani 1 1 d . U . . .
H275 H 1.2723 0.4358 0.0392 0.032 Uiso 1 1 calc R U . . .
C276 C 1.2460(3) 0.5160(3) 0.0797(3) 0.0225(14) Uani 1 1 d . U . . .
H276 H 1.2945 0.5394 0.0954 0.027 Uiso 1 1 calc R U . . .
C281 C 1.3877(3) 0.8637(3) 0.2087(3) 0.0200(13) Uani 1 1 d . U . . .
C282 C 1.4137(4) 0.9293(3) 0.2400(3) 0.0330(17) Uani 1 1 d . U . . .
H282 H 1.3965 0.9667 0.2280 0.040 Uiso 1 1 calc R U . . .
C283 C 1.4627(4) 0.9400(4) 0.2869(3) 0.0380(18) Uani 1 1 d . U . . .
H283 H 1.4789 0.9845 0.3071 0.046 Uiso 1 1 calc R U . . .
C284 C 1.4888(4) 0.8874(3) 0.3054(3) 0.0320(17) Uani 1 1 d . U . . .
H284 H 1.5236 0.8958 0.3378 0.038 Uiso 1 1 calc R U . . .
C285 C 1.4648(4) 0.8221(4) 0.2769(3) 0.0362(18) Uani 1 1 d . U . . .
H285 H 1.4822 0.7852 0.2899 0.043 Uiso 1 1 calc R U . . .
C286 C 1.4153(3) 0.8112(3) 0.2294(3) 0.0286(16) Uani 1 1 d . U . . .
H286 H 1.3992 0.7663 0.2100 0.034 Uiso 1 1 calc R U . . .
C291 C 1.3491(3) 0.9134(3) 0.0801(3) 0.0174(13) Uani 1 1 d . U . . .
C292 C 1.3047(3) 0.9191(3) 0.0323(3) 0.0245(15) Uani 1 1 d . U . . .
H292 H 1.2569 0.8895 0.0238 0.029 Uiso 1 1 calc R U . . .
C293 C 1.3288(4) 0.9669(3) -0.0030(3) 0.0280(16) Uani 1 1 d . U . . .
H293 H 1.2974 0.9708 -0.0349 0.034 Uiso 1 1 calc R U . . .
C294 C 1.3994(4) 1.0088(3) 0.0088(3) 0.0289(16) Uani 1 1 d . U . . .
H294 H 1.4168 1.0411 -0.0154 0.035 Uiso 1 1 calc R U . . .
C295 C 1.4442(3) 1.0035(3) 0.0556(3) 0.0289(16) Uani 1 1 d . U . . .
H295 H 1.4923 1.0324 0.0639 0.035 Uiso 1 1 calc R U . . .
C296 C 1.4187(3) 0.9556(3) 0.0905(3) 0.0222(14) Uani 1 1 d . U . . .
H296 H 1.4501 0.9518 0.1223 0.027 Uiso 1 1 calc R U . . .
C301 C 1.1956(3) 0.8655(3) -0.3559(3) 0.0257(15) Uani 1 1 d . U . . .
C302 C 1.1371(3) 0.8529(3) -0.3987(3) 0.0320(16) Uani 1 1 d . U . . .
H302 H 1.1407 0.8309 -0.4333 0.038 Uiso 1 1 calc R U . . .
C303 C 1.0739(4) 0.8719(4) -0.3915(4) 0.0422(19) Uani 1 1 d . U . . .
H303 H 1.0350 0.8635 -0.4212 0.051 Uiso 1 1 calc R U . . .
C304 C 1.0677(4) 0.9030(4) -0.3413(4) 0.043(2) Uani 1 1 d . U . . .
H304 H 1.0248 0.9164 -0.3361 0.051 Uiso 1 1 calc R U . . .
C305 C 1.1240(4) 0.9142(4) -0.2989(4) 0.0422(19) Uani 1 1 d . U . . .
H305 H 1.1194 0.9346 -0.2640 0.051 Uiso 1 1 calc R U . . .
C306 C 1.1875(4) 0.8963(3) -0.3060(3) 0.0307(16) Uani 1 1 d . U . . .
H306 H 1.2261 0.9053 -0.2760 0.037 Uiso 1 1 calc R U . . .
C311 C 1.1789(3) 0.7855(3) -0.6101(3) 0.0218(14) Uani 1 1 d . U . . .
C312 C 1.2431(4) 0.8344(3) -0.5862(3) 0.0300(16) Uani 1 1 d . U . . .
H312 H 1.2611 0.8360 -0.5483 0.036 Uiso 1 1 calc R U . . .
C313 C 1.2806(4) 0.8807(4) -0.6181(4) 0.041(2) Uani 1 1 d . U . . .
H313 H 1.3242 0.9141 -0.6024 0.049 Uiso 1 1 calc R U . . .
C314 C 1.2520(4) 0.8767(4) -0.6743(3) 0.0387(19) Uani 1 1 d . U . . .
H314 H 1.2773 0.9076 -0.6966 0.046 Uiso 1 1 calc R U . . .
C315 C 1.1883(4) 0.8292(3) -0.6975(3) 0.0321(16) Uani 1 1 d . U . . .
H315 H 1.1695 0.8278 -0.7351 0.039 Uiso 1 1 calc R U . . .
C316 C 1.1514(3) 0.7827(3) -0.6646(3) 0.0246(14) Uani 1 1 d . U . . .
H316 H 1.1076 0.7494 -0.6801 0.030 Uiso 1 1 calc R U . . .
C321 C 1.0499(3) 0.7514(3) -0.5529(3) 0.0217(14) Uani 1 1 d . U . . .
C322 C 1.0135(3) 0.7855(3) -0.5891(3) 0.0251(15) Uani 1 1 d . U . . .
H322 H 1.0334 0.7997 -0.6209 0.030 Uiso 1 1 calc R U . . .
C323 C 0.9498(3) 0.7986(3) -0.5794(3) 0.0280(16) Uani 1 1 d . U . . .
H323 H 0.9262 0.8227 -0.6040 0.034 Uiso 1 1 calc R U . . .
C324 C 0.9191(4) 0.7774(3) -0.5344(3) 0.0322(17) Uani 1 1 d . U . . .
H324 H 0.8734 0.7848 -0.5288 0.039 Uiso 1 1 calc R U . . .
C325 C 0.9551(4) 0.7454(4) -0.4976(3) 0.0348(17) Uani 1 1 d . U . . .
H325 H 0.9347 0.7318 -0.4659 0.042 Uiso 1 1 calc R U . . .
C326 C 1.0212(4) 0.7323(3) -0.5059(3) 0.0323(17) Uani 1 1 d . U . . .
H326 H 1.0461 0.7107 -0.4799 0.039 Uiso 1 1 calc R U . . .
C331 C 1.0993(3) 0.6442(3) -0.6093(3) 0.0203(13) Uani 1 1 d . U . . .
C332 C 1.0298(3) 0.6024(3) -0.6083(3) 0.0251(15) Uani 1 1 d . U . . .
H332 H 0.9979 0.6176 -0.5868 0.030 Uiso 1 1 calc R U . . .
C333 C 1.0081(3) 0.5380(3) -0.6396(3) 0.0268(15) Uani 1 1 d . U . . .
H333 H 0.9608 0.5089 -0.6399 0.032 Uiso 1 1 calc R U . . .
C334 C 1.0562(4) 0.5165(3) -0.6705(3) 0.0312(16) Uani 1 1 d . U . . .
H334 H 1.0414 0.4724 -0.6915 0.037 Uiso 1 1 calc R U . . .
C335 C 1.1246(4) 0.5578(3) -0.6712(3) 0.0280(15) Uani 1 1 d . U . . .
H335 H 1.1564 0.5428 -0.6929 0.034 Uiso 1 1 calc R U . . .
C336 C 1.1469(3) 0.6217(3) -0.6398(3) 0.0266(15) Uani 1 1 d . U . . .
H336 H 1.1946 0.6500 -0.6391 0.032 Uiso 1 1 calc R U . . .
C341 C 1.1729(3) 0.5490(3) -0.4210(3) 0.0203(13) Uani 1 1 d . U . . .
C342 C 1.1358(4) 0.5460(3) -0.4746(3) 0.0323(16) Uani 1 1 d . U . . .
H342 H 1.1195 0.5846 -0.4848 0.039 Uiso 1 1 calc R U . . .
C343 C 1.1221(4) 0.4880(4) -0.5130(3) 0.043(2) Uani 1 1 d . U . . .
H343 H 1.0973 0.4874 -0.5489 0.051 Uiso 1 1 calc R U . . .
C344 C 1.1454(4) 0.4307(4) -0.4980(4) 0.048(2) Uani 1 1 d . U . . .
H344 H 1.1377 0.3913 -0.5239 0.058 Uiso 1 1 calc R U . . .
C345 C 1.1794(5) 0.4322(4) -0.4456(4) 0.058(3) Uani 1 1 d . U . . .
H345 H 1.1938 0.3927 -0.4352 0.069 Uiso 1 1 calc R U . . .
C346 C 1.1934(4) 0.4898(3) -0.4072(3) 0.0378(19) Uani 1 1 d . U . . .
H346 H 1.2171 0.4891 -0.3712 0.045 Uiso 1 1 calc R U . . .
C351 C 1.1120(3) 0.6724(3) -0.3458(3) 0.0200(13) Uani 1 1 d . U . . .
C352 C 1.1161(3) 0.7231(3) -0.3024(3) 0.0226(14) Uani 1 1 d . U . . .
H352 H 1.1619 0.7444 -0.2806 0.027 Uiso 1 1 calc R U . . .
C353 C 1.0552(4) 0.7429(3) -0.2905(3) 0.0305(16) Uani 1 1 d . U . . .
H353 H 1.0590 0.7767 -0.2604 0.037 Uiso 1 1 calc R U . . .
C354 C 0.9892(4) 0.7133(4) -0.3225(3) 0.0341(17) Uani 1 1 d . U . . .
H354 H 0.9475 0.7276 -0.3152 0.041 Uiso 1 1 calc R U . . .
C355 C 0.9831(4) 0.6630(4) -0.3651(3) 0.0329(17) Uani 1 1 d . U . . .
H355 H 0.9369 0.6422 -0.3864 0.039 Uiso 1 1 calc R U . . .
C356 C 1.0428(3) 0.6426(3) -0.3771(3) 0.0251(15) Uani 1 1 d . U . . .
H356 H 1.0376 0.6079 -0.4069 0.030 Uiso 1 1 calc R U . . .
C361 C 1.2604(3) 0.6198(3) -0.2892(3) 0.0187(13) Uani 1 1 d . U . . .
C362 C 1.3230(3) 0.5979(3) -0.2872(3) 0.0239(15) Uani 1 1 d . U . . .
H362 H 1.3419 0.5901 -0.3202 0.029 Uiso 1 1 calc R U . . .
C363 C 1.3586(3) 0.5873(3) -0.2380(3) 0.0309(17) Uani 1 1 d . U . . .
H363 H 1.4011 0.5712 -0.2378 0.037 Uiso 1 1 calc R U . . .
C364 C 1.3339(4) 0.5994(3) -0.1887(3) 0.0316(16) Uani 1 1 d . U . . .
H364 H 1.3601 0.5939 -0.1548 0.038 Uiso 1 1 calc R U . . .
C365 C 1.2699(4) 0.6197(3) -0.1904(3) 0.0316(16) Uani 1 1 d . U . . .
H365 H 1.2503 0.6262 -0.1576 0.038 Uiso 1 1 calc R U . . .
C381 C 1.3620(3) 0.8535(3) -0.2898(3) 0.0265(14) Uani 1 1 d . U . . .
C382 C 1.3928(4) 0.9191(4) -0.2605(3) 0.0369(18) Uani 1 1 d . U . . .
H382 H 1.3815 0.9585 -0.2741 0.044 Uiso 1 1 calc R U . . .
C383 C 1.4401(4) 0.9260(4) -0.2114(4) 0.0392(19) Uani 1 1 d . U . . .
H383 H 1.4615 0.9706 -0.1922 0.047 Uiso 1 1 calc R U . . .
C384 C 1.4567(4) 0.8696(4) -0.1900(3) 0.0358(17) Uani 1 1 d . U . . .
H384 H 1.4894 0.8754 -0.1567 0.043 Uiso 1 1 calc R U . . .
C385 C 1.4250(4) 0.8048(4) -0.2177(3) 0.0337(17) Uani 1 1 d . U . . .
H385 H 1.4348 0.7655 -0.2031 0.040 Uiso 1 1 calc R U . . .
C386 C 1.3780(3) 0.7973(3) -0.2676(3) 0.0278(16) Uani 1 1 d . U . . .
H386 H 1.3567 0.7526 -0.2865 0.033 Uiso 1 1 calc R U . . .
C391 C 1.3442(3) 0.9156(3) -0.4164(3) 0.0227(14) Uani 1 1 d . U . . .
C392 C 1.3010(4) 0.9421(4) -0.4558(4) 0.047(2) Uani 1 1 d . U . . .
H392 H 1.2497 0.9243 -0.4622 0.056 Uiso 1 1 calc R U . . .
C393 C 1.3340(4) 0.9945(4) -0.4851(4) 0.053(2) Uani 1 1 d . U . . .
H393 H 1.3047 1.0126 -0.5108 0.064 Uiso 1 1 calc R U . . .
C394 C 1.4079(4) 1.0200(4) -0.4773(4) 0.043(2) Uani 1 1 d . U . . .
H394 H 1.4297 1.0552 -0.4978 0.051 Uiso 1 1 calc R U . . .
C395 C 1.4504(4) 0.9947(4) -0.4400(4) 0.047(2) Uani 1 1 d . U . . .
H395 H 1.5016 1.0132 -0.4336 0.056 Uiso 1 1 calc R U . . .
C396 C 1.4177(4) 0.9411(4) -0.4110(4) 0.0390(19) Uani 1 1 d . U . . .
H396 H 1.4480 0.9221 -0.3868 0.047 Uiso 1 1 calc R U . . .
C401 C 0.7633(3) 0.6181(3) -0.2852(3) 0.0202(13) Uani 1 1 d . U . . .
C402 C 0.7283(3) 0.6208(3) -0.2394(3) 0.0260(15) Uani 1 1 d . U . . .
H402 H 0.6825 0.6313 -0.2434 0.031 Uiso 1 1 calc R U . . .
C403 C 0.7579(4) 0.6089(3) -0.1886(3) 0.0288(15) Uani 1 1 d . U . . .
H403 H 0.7322 0.6105 -0.1584 0.035 Uiso 1 1 calc R U . . .
C404 C 0.8251(4) 0.5947(3) -0.1815(3) 0.0272(15) Uani 1 1 d . U . . .
H404 H 0.8461 0.5867 -0.1465 0.033 Uiso 1 1 calc R U . . .
C405 C 0.8609(3) 0.5922(3) -0.2260(3) 0.0302(16) Uani 1 1 d . U . . .
H405 H 0.9069 0.5822 -0.2215 0.036 Uiso 1 1 calc R U . . .
C406 C 0.8314(3) 0.6039(3) -0.2773(3) 0.0255(15) Uani 1 1 d . U . . .
H406 H 0.8575 0.6023 -0.3073 0.031 Uiso 1 1 calc R U . . .
C411 C 0.6855(4) 0.8105(4) -0.5930(3) 0.0367(18) Uani 1 1 d . U . . .
C412 C 0.6636(4) 0.8069(5) -0.6498(4) 0.051(2) Uani 1 1 d . U . . .
H412 H 0.6274 0.7687 -0.6694 0.061 Uiso 1 1 calc R U . . .
C413 C 0.6974(5) 0.8625(5) -0.6766(4) 0.073(3) Uani 1 1 d . U . . .
H413 H 0.6830 0.8621 -0.7149 0.088 Uiso 1 1 calc R U . . .
C414 C 0.7498(5) 0.9162(5) -0.6491(5) 0.078(3) Uani 1 1 d . U . . .
H414 H 0.7710 0.9533 -0.6681 0.093 Uiso 1 1 calc R U . . .
C415 C 0.7738(5) 0.9182(5) -0.5919(4) 0.066(3) Uani 1 1 d . U . . .
H415 H 0.8115 0.9555 -0.5727 0.079 Uiso 1 1 calc R U . . .
C416 C 0.7407(4) 0.8642(4) -0.5651(4) 0.047(2) Uani 1 1 d . U . . .
H416 H 0.7562 0.8641 -0.5270 0.056 Uiso 1 1 calc R U . . .
C421 C 0.5578(3) 0.7641(3) -0.5389(3) 0.0244(14) Uani 1 1 d . U . . .
C422 C 0.5317(4) 0.7476(4) -0.4901(3) 0.041(2) Uani 1 1 d . U . . .
H422 H 0.5588 0.7285 -0.4636 0.049 Uiso 1 1 calc R U . . .
C423 C 0.4664(4) 0.7593(5) -0.4808(4) 0.055(3) Uani 1 1 d . U . . .
H423 H 0.4476 0.7463 -0.4483 0.066 Uiso 1 1 calc R U . . .
C424 C 0.4281(4) 0.7896(4) -0.5177(4) 0.042(2) Uani 1 1 d . U . . .
H424 H 0.3839 0.7988 -0.5101 0.051 Uiso 1 1 calc R U . . .
C425 C 0.4537(3) 0.8063(3) -0.5652(3) 0.0327(17) Uani 1 1 d . U . . .
H425 H 0.4270 0.8271 -0.5907 0.039 Uiso 1 1 calc R U . . .
C426 C 0.5172(3) 0.7935(3) -0.5765(3) 0.0268(15) Uani 1 1 d . U . . .
H426 H 0.5339 0.8046 -0.6101 0.032 Uiso 1 1 calc R U . . .
C431 C 0.6121(4) 0.6646(3) -0.5988(3) 0.0289(15) Uani 1 1 d . U . . .
C432 C 0.6608(4) 0.6432(4) -0.6284(3) 0.0392(18) Uani 1 1 d . U . . .
H432 H 0.7085 0.6721 -0.6264 0.047 Uiso 1 1 calc R U . . .
C433 C 0.6412(5) 0.5805(4) -0.6608(3) 0.0442(19) Uani 1 1 d . U . . .
H433 H 0.6752 0.5668 -0.6810 0.053 Uiso 1 1 calc R U . . .
C434 C 0.5721(5) 0.5379(4) -0.6638(4) 0.048(2) Uani 1 1 d . U . . .
H434 H 0.5588 0.4948 -0.6860 0.057 Uiso 1 1 calc R U . . .
C435 C 0.5210(4) 0.5581(4) -0.6341(4) 0.044(2) Uani 1 1 d . U . . .
H435 H 0.4736 0.5284 -0.6362 0.053 Uiso 1 1 calc R U . . .
C436 C 0.5407(4) 0.6218(3) -0.6017(3) 0.0367(18) Uani 1 1 d . U . . .
H436 H 0.5067 0.6362 -0.5819 0.044 Uiso 1 1 calc R U . . .
C461 C 0.8758(3) 0.8552(3) -0.2770(3) 0.0267(14) Uani 1 1 d . U . . .
C462 C 0.8760(4) 0.7989(4) -0.2481(3) 0.0337(17) Uani 1 1 d . U . . .
H462 H 0.8420 0.7559 -0.2608 0.040 Uiso 1 1 calc R U . . .
C463 C 0.9263(4) 0.8055(4) -0.2003(4) 0.049(2) Uani 1 1 d . U . . .
H463 H 0.9263 0.7669 -0.1808 0.058 Uiso 1 1 calc R U . . .
C464 C 0.9746(5) 0.8663(5) -0.1817(4) 0.058(2) Uani 1 1 d . U . . .
H464 H 1.0082 0.8705 -0.1491 0.070 Uiso 1 1 calc R U . . .
C465 C 0.9752(4) 0.9221(5) -0.2097(4) 0.055(2) Uani 1 1 d . U . . .
H465 H 1.0103 0.9644 -0.1965 0.066 Uiso 1 1 calc R U . . .
C466 C 0.9264(4) 0.9187(4) -0.2567(4) 0.044(2) Uani 1 1 d . U . . .
H466 H 0.9268 0.9583 -0.2750 0.052 Uiso 1 1 calc R U . . .
C471 C 0.7052(3) 0.8652(3) -0.3357(3) 0.0279(15) Uani 1 1 d . U . . .
C472 C 0.6948(4) 0.8811(3) -0.2828(3) 0.0352(17) Uani 1 1 d . U . . .
H472 H 0.7325 0.8823 -0.2536 0.042 Uiso 1 1 calc R U . . .
C473 C 0.6312(4) 0.8957(4) -0.2701(4) 0.043(2) Uani 1 1 d . U . . .
H473 H 0.6253 0.9060 -0.2330 0.052 Uiso 1 1 calc R U . . .
C474 C 0.5776(4) 0.8947(4) -0.3123(4) 0.044(2) Uani 1 1 d . U . . .
H474 H 0.5338 0.9043 -0.3043 0.052 Uiso 1 1 calc R U . . .
C475 C 0.5855(4) 0.8802(5) -0.3661(4) 0.052(2) Uani 1 1 d . U . . .
H475 H 0.5477 0.8802 -0.3950 0.063 Uiso 1 1 calc R U . . .
C476 C 0.6503(4) 0.8655(4) -0.3781(4) 0.0430(19) Uani 1 1 d . U . . .
H476 H 0.6564 0.8558 -0.4152 0.052 Uiso 1 1 calc R U . . .
C491 C 0.6136(3) 0.6606(3) -0.3511(3) 0.0262(15) Uani 1 1 d . U . . .
C492 C 0.6112(4) 0.7100(3) -0.3078(3) 0.0291(16) Uani 1 1 d . U . . .
H492 H 0.6545 0.7333 -0.2837 0.035 Uiso 1 1 calc R U . . .
C493 C 0.5453(4) 0.7247(4) -0.3006(4) 0.0415(19) Uani 1 1 d . U . . .
H493 H 0.5432 0.7576 -0.2715 0.050 Uiso 1 1 calc R U . . .
C494 C 0.4851(4) 0.6913(4) -0.3354(4) 0.046(2) Uani 1 1 d . U . . .
H494 H 0.4408 0.7029 -0.3316 0.055 Uiso 1 1 calc R U . . .
C495 C 0.4849(4) 0.6416(4) -0.3760(4) 0.053(2) Uani 1 1 d . U . . .
H495 H 0.4406 0.6172 -0.3984 0.063 Uiso 1 1 calc R U . . .
C496 C 0.5496(4) 0.6263(4) -0.3847(4) 0.0423(19) Uani 1 1 d . U . . .
H496 H 0.5497 0.5924 -0.4136 0.051 Uiso 1 1 calc R U . . .

loop_
_atom_site_aniso_label
_atom_site_aniso_U_11
_atom_site_aniso_U_22
_atom_site_aniso_U_33
_atom_site_aniso_U_23
_atom_site_aniso_U_13
_atom_site_aniso_U_12
Au1 0.01578(12) 0.02086(12) 0.01952(15) 0.00896(10) 0.00322(10) 0.00871(9)
Au2 0.01618(12) 0.01870(12) 0.01884(15) 0.00630(10) 0.00280(10) 0.00804(9)
Au3 0.01757(12) 0.01955(12) 0.01907(15) 0.00851(10) 0.00573(10) 0.00749(9)
Au4 0.01693(12) 0.02847(14) 0.02024(15) 0.01118(11) 0.00517(10) 0.01047(10)
Sn05 0.0146(2) 0.0198(2) 0.0183(2) 0.00731(18) 0.00512(17) 0.00646(16)
Sn09 0.0185(2) 0.0193(2) 0.0253(3) 0.00447(19) 0.00591(19) 0.00745(16)
Sn11 0.0159(2) 0.0200(2) 0.0256(3) 0.00845(19) 0.00701(18) 0.01003(16)
P11 0.0169(8) 0.0193(8) 0.0206(10) 0.0074(7) 0.0046(7) 0.0098(6)
Sn12 0.0152(2) 0.0211(2) 0.0208(3) 0.00970(18) 0.00372(18) 0.00763(16)
P12 0.0137(7) 0.0205(8) 0.0199(10) 0.0082(7) 0.0038(7) 0.0086(6)
Sn21 0.0137(2) 0.0183(2) 0.0211(3) 0.00758(18) 0.00369(17) 0.00671(15)
P21 0.0151(7) 0.0193(8) 0.0179(9) 0.0044(7) 0.0030(7) 0.0088(6)
Sn22 0.01368(19) 0.0176(2) 0.0197(3) 0.00720(18) 0.00464(17) 0.00672(15)
P22 0.0132(7) 0.0186(8) 0.0184(9) 0.0065(7) 0.0038(6) 0.0079(6)
P31 0.0163(8) 0.0215(8) 0.0202(10) 0.0094(7) 0.0047(7) 0.0075(6)
P32 0.0125(7) 0.0199(8) 0.0189(9) 0.0060(7) 0.0068(6) 0.0063(6)
C636 0.030(3) 0.025(3) 0.030(4) 0.011(3) 0.009(3) 0.015(3)
P40 0.0181(8) 0.0347(10) 0.0235(10) 0.0140(8) 0.0051(7) 0.0113(7)
Sn41 0.0187(2) 0.0218(2) 0.0303(3) 0.0046(2) 0.0058(2) 0.00883(17)
P41 0.0156(7) 0.0234(8) 0.0187(9) 0.0060(7) 0.0049(7) 0.0109(6)
Sn42 0.0208(2) 0.0207(2) 0.0187(3) 0.00648(18) 0.00410(18) 0.00839(17)
C101 0.022(3) 0.028(3) 0.027(4) 0.016(3) 0.002(3) -0.004(3)
C102 0.024(3) 0.032(3) 0.035(4) 0.016(3) 0.007(3) 0.012(3)
C103 0.039(4) 0.045(4) 0.040(5) 0.024(4) 0.002(4) 0.016(3)
C104 0.040(4) 0.055(5) 0.036(5) 0.021(4) -0.009(4) 0.005(4)
C105 0.042(4) 0.037(4) 0.034(5) 0.008(3) -0.006(4) -0.002(3)
C106 0.035(4) 0.022(3) 0.036(4) 0.013(3) 0.004(3) 0.002(3)
C111 0.024(3) 0.022(3) 0.021(4) 0.014(3) 0.006(3) 0.012(2)
C112 0.020(3) 0.038(4) 0.031(4) 0.010(3) 0.003(3) 0.012(3)
C113 0.023(3) 0.046(4) 0.040(5) 0.007(4) 0.007(3) 0.016(3)
C114 0.032(4) 0.028(4) 0.050(5) 0.016(3) 0.019(3) 0.018(3)
C115 0.038(4) 0.026(4) 0.040(5) 0.003(3) 0.014(3) 0.015(3)
C116 0.028(3) 0.024(3) 0.029(4) 0.004(3) 0.007(3) 0.008(3)
C121 0.023(3) 0.017(3) 0.024(4) 0.006(3) 0.000(3) 0.008(2)
C122 0.023(3) 0.021(3) 0.041(5) 0.008(3) 0.008(3) 0.011(3)
C123 0.041(4) 0.038(4) 0.049(6) 0.018(4) 0.032(4) 0.017(3)
C124 0.056(5) 0.028(4) 0.052(6) 0.017(4) 0.029(4) 0.011(3)
C125 0.042(4) 0.024(3) 0.037(5) 0.012(3) 0.011(3) 0.013(3)
C126 0.020(3) 0.022(3) 0.029(4) 0.004(3) 0.004(3) 0.009(2)
C131 0.013(3) 0.020(3) 0.027(3) 0.005(3) 0.004(3) 0.010(2)
C132 0.018(3) 0.027(3) 0.028(4) 0.006(3) 0.005(3) 0.010(3)
C133 0.019(3) 0.033(3) 0.028(4) 0.001(3) 0.006(3) 0.008(3)
C134 0.027(4) 0.029(3) 0.035(4) -0.004(3) 0.008(3) 0.004(3)
C135 0.032(4) 0.024(3) 0.048(5) 0.013(3) 0.020(4) 0.011(3)
C136 0.022(3) 0.026(3) 0.025(4) 0.008(3) 0.001(3) 0.012(3)
C141 0.022(11) 0.012(13) 0.030(9) 0.009(8) 0.006(10) 0.002(11)
C142 0.020(7) 0.032(4) 0.028(5) 0.002(3) -0.001(4) 0.014(4)
C143 0.013(13) 0.035(13) 0.018(16) 0.001(12) 0.010(10) 0.012(11)
C144 0.043(16) 0.033(15) 0.014(15) 0.005(11) 0.011(13) 0.013(12)
C145 0.053(17) 0.038(14) 0.037(15) -0.007(12) -0.001(12) 0.021(13)
C146 0.059(16) 0.017(13) 0.028(14) 0.008(10) -0.002(12) 0.008(12)
CA41 0.024(4) 0.018(5) 0.021(4) 0.016(3) 0.014(3) 0.009(4)
CA42 0.020(7) 0.032(4) 0.028(5) 0.002(3) -0.001(4) 0.014(4)
CA43 0.042(6) 0.054(7) 0.024(9) 0.008(6) -0.003(6) 0.025(6)
CA44 0.036(6) 0.034(7) 0.019(7) 0.008(4) 0.004(6) 0.002(4)
CA45 0.057(8) 0.033(6) 0.034(6) 0.000(5) -0.003(5) 0.018(5)
CA46 0.043(7) 0.023(6) 0.033(5) 0.002(4) -0.002(5) 0.018(5)
C451 0.018(3) 0.024(3) 0.042(5) 0.007(3) 0.005(3) 0.007(3)
C452 0.051(5) 0.032(4) 0.070(7) 0.019(4) 0.032(4) 0.017(3)
C453 0.065(6) 0.045(5) 0.095(8) 0.024(5) 0.054(6) 0.013(4)
C454 0.046(5) 0.032(4) 0.071(7) 0.021(4) 0.021(4) 0.003(3)
C455 0.044(5) 0.039(4) 0.079(7) 0.026(4) 0.023(4) 0.015(4)
C456 0.049(5) 0.034(4) 0.068(7) 0.014(4) 0.019(4) 0.023(3)
C481 0.040(13) 0.020(6) 0.027(7) 0.002(7) 0.008(8) 0.005(7)
C482 0.061(15) 0.017(7) 0.030(8) 0.006(6) 0.005(11) 0.008(9)
C483 0.068(17) 0.033(9) 0.028(8) -0.004(6) 0.004(11) 0.022(12)
C484 0.049(17) 0.025(8) 0.039(8) -0.009(8) 0.004(10) 0.017(9)
C485 0.012(9) 0.020(8) 0.041(9) 0.005(7) 0.006(8) 0.004(6)
C486 0.052(17) 0.022(7) 0.037(9) 0.007(7) 0.008(11) 0.008(10)
CD81 0.042(13) 0.019(6) 0.025(7) 0.004(6) -0.003(7) 0.008(7)
CD82 0.049(13) 0.037(8) 0.017(8) 0.017(5) 0.001(8) 0.017(8)
CD83 0.064(15) 0.039(8) 0.029(8) 0.004(6) 0.000(9) 0.025(10)
CD84 0.044(15) 0.044(8) 0.040(8) -0.001(7) -0.012(9) 0.021(9)
CD85 0.058(16) 0.026(7) 0.050(10) 0.009(7) -0.012(11) 0.013(10)
CD86 0.017(8) 0.026(6) 0.034(8) 0.014(5) 0.011(6) 0.012(6)
C151 0.026(3) 0.021(3) 0.032(4) 0.011(3) 0.008(3) 0.010(2)
C152 0.032(4) 0.039(4) 0.064(6) 0.022(4) 0.022(4) 0.021(3)
C153 0.040(4) 0.046(5) 0.087(8) 0.029(5) 0.030(5) 0.028(4)
C154 0.028(4) 0.045(4) 0.047(5) 0.020(4) 0.019(4) 0.019(3)
C155 0.037(4) 0.031(4) 0.098(8) 0.018(4) 0.036(5) 0.012(3)
C156 0.035(4) 0.023(4) 0.089(7) 0.018(4) 0.034(4) 0.015(3)
C161 0.019(3) 0.018(3) 0.028(4) 0.007(3) 0.007(3) 0.009(2)
C162 0.024(3) 0.029(3) 0.028(4) 0.006(3) 0.009(3) 0.014(3)
C163 0.029(4) 0.022(3) 0.052(5) -0.005(3) 0.020(3) 0.002(3)
C164 0.045(4) 0.019(3) 0.049(5) 0.010(3) 0.034(4) 0.010(3)
C165 0.054(4) 0.028(4) 0.033(5) 0.012(3) 0.014(4) 0.021(3)
C166 0.032(3) 0.017(3) 0.033(4) 0.009(3) 0.010(3) 0.009(3)
C181 0.018(3) 0.019(3) 0.036(4) 0.011(3) 0.008(3) 0.010(2)
C182 0.028(3) 0.021(3) 0.033(4) 0.009(3) 0.014(3) 0.009(3)
C183 0.036(4) 0.021(3) 0.042(5) 0.011(3) 0.021(3) 0.010(3)
C184 0.028(4) 0.025(4) 0.058(5) 0.012(4) 0.019(3) 0.014(3)
C185 0.020(3) 0.025(3) 0.049(5) 0.006(3) -0.004(3) 0.013(3)
C186 0.022(3) 0.023(3) 0.030(4) 0.009(3) 0.005(3) 0.010(3)
C191 0.027(3) 0.021(3) 0.021(4) 0.008(3) 0.011(3) 0.008(2)
C192 0.026(3) 0.031(3) 0.028(4) 0.012(3) 0.003(3) 0.011(3)
C193 0.041(4) 0.036(4) 0.023(4) 0.009(3) 0.007(3) 0.026(3)
C194 0.047(4) 0.026(4) 0.038(5) 0.001(3) 0.012(4) 0.012(3)
C195 0.030(4) 0.035(4) 0.041(5) 0.003(3) 0.006(3) 0.005(3)
C196 0.030(3) 0.021(3) 0.038(5) 0.013(3) 0.008(3) 0.009(3)
C201 0.019(3) 0.024(3) 0.026(4) 0.008(3) 0.011(3) 0.010(2)
C202 0.023(3) 0.035(4) 0.039(5) 0.001(3) 0.008(3) 0.009(3)
C203 0.023(3) 0.044(4) 0.053(6) -0.004(4) 0.009(4) 0.010(3)
C204 0.026(3) 0.034(4) 0.053(6) 0.006(3) 0.013(3) 0.018(3)
C205 0.033(4) 0.029(4) 0.041(5) 0.009(3) 0.014(3) 0.014(3)
C206 0.025(3) 0.024(3) 0.039(5) 0.012(3) 0.012(3) 0.004(3)
C211 0.016(3) 0.020(3) 0.025(4) 0.012(3) 0.010(2) 0.008(2)
C212 0.031(3) 0.029(4) 0.033(4) 0.001(3) 0.009(3) 0.008(3)
C213 0.043(4) 0.030(4) 0.035(5) 0.003(3) 0.020(3) 0.018(3)
C214 0.029(3) 0.031(4) 0.049(5) 0.017(3) 0.022(3) 0.014(3)
C215 0.020(3) 0.038(4) 0.043(5) 0.002(3) 0.003(3) 0.012(3)
C216 0.021(3) 0.027(3) 0.034(4) 0.001(3) 0.007(3) 0.009(3)
C221 0.011(3) 0.018(3) 0.024(3) 0.000(2) 0.004(2) 0.004(2)
C222 0.020(3) 0.026(3) 0.025(4) -0.004(3) 0.005(3) 0.005(3)
C223 0.019(3) 0.044(4) 0.028(4) -0.006(3) 0.001(3) 0.003(3)
C224 0.028(4) 0.032(4) 0.055(5) -0.014(4) 0.014(4) -0.002(3)
C225 0.031(4) 0.022(3) 0.064(5) 0.008(3) 0.018(4) 0.010(3)
C226 0.018(3) 0.031(3) 0.046(5) 0.014(3) 0.012(3) 0.008(3)
C231 0.016(3) 0.025(3) 0.025(4) 0.005(3) 0.000(3) 0.009(2)
C232 0.027(4) 0.029(4) 0.043(5) 0.005(3) 0.014(3) 0.013(3)
C233 0.026(4) 0.036(4) 0.036(5) 0.006(3) 0.015(3) 0.004(3)
C234 0.033(4) 0.031(4) 0.031(5) 0.011(3) 0.012(3) 0.001(3)
C235 0.034(4) 0.019(3) 0.035(5) 0.007(3) 0.005(3) 0.011(3)
C236 0.020(3) 0.026(3) 0.027(4) 0.006(3) 0.006(3) 0.013(2)
C251 0.018(3) 0.019(3) 0.033(4) 0.008(3) 0.007(3) 0.008(2)
C252 0.021(3) 0.023(3) 0.035(4) 0.003(3) 0.002(3) 0.007(3)
C253 0.023(3) 0.026(4) 0.051(5) 0.002(3) -0.002(3) 0.011(3)
C254 0.019(3) 0.028(4) 0.062(5) -0.001(4) 0.014(3) 0.010(3)
C255 0.030(4) 0.033(4) 0.046(5) 0.003(4) 0.024(3) 0.007(3)
C256 0.019(3) 0.022(3) 0.042(4) 0.009(3) 0.011(3) 0.007(2)
C261 0.015(3) 0.024(3) 0.020(3) 0.009(2) 0.004(2) 0.002(2)
C262 0.034(4) 0.025(3) 0.027(4) 0.008(3) 0.009(3) 0.005(3)
C263 0.034(4) 0.046(4) 0.023(4) -0.005(3) 0.002(3) -0.001(3)
C264 0.033(4) 0.062(5) 0.030(5) 0.015(4) 0.000(3) 0.008(4)
C265 0.037(4) 0.050(4) 0.039(5) 0.023(4) 0.003(4) 0.016(4)
C266 0.026(3) 0.031(4) 0.033(4) 0.012(3) 0.005(3) 0.010(3)
C271 0.018(3) 0.016(3) 0.021(4) 0.011(2) 0.005(2) 0.004(2)
C272 0.021(3) 0.027(3) 0.025(4) 0.008(3) -0.001(3) 0.008(2)
C273 0.024(3) 0.031(4) 0.029(4) 0.004(3) -0.004(3) 0.003(3)
C274 0.046(4) 0.025(3) 0.027(4) 0.005(3) 0.016(3) 0.006(3)
C275 0.035(3) 0.031(4) 0.020(4) 0.008(3) 0.008(3) 0.018(3)
C276 0.023(3) 0.025(3) 0.021(4) 0.006(3) 0.004(3) 0.009(2)
C281 0.012(3) 0.025(3) 0.020(3) 0.007(3) 0.002(2) 0.000(2)
C282 0.035(4) 0.031(4) 0.033(5) 0.009(3) -0.003(3) 0.013(3)
C283 0.039(4) 0.039(4) 0.035(5) 0.006(3) 0.000(3) 0.011(3)
C284 0.027(4) 0.037(4) 0.028(4) 0.016(3) -0.004(3) 0.001(3)
C285 0.033(4) 0.038(4) 0.039(5) 0.017(3) -0.004(3) 0.014(3)
C286 0.024(3) 0.025(3) 0.036(4) 0.009(3) -0.002(3) 0.009(3)
C291 0.019(3) 0.015(3) 0.023(4) 0.008(3) 0.011(3) 0.008(2)
C292 0.021(3) 0.025(3) 0.029(4) 0.004(3) 0.006(3) 0.008(3)
C293 0.032(3) 0.027(4) 0.030(4) 0.013(3) 0.008(3) 0.012(3)
C294 0.035(4) 0.026(3) 0.030(4) 0.014(3) 0.012(3) 0.008(3)
C295 0.025(3) 0.024(3) 0.039(5) 0.006(3) 0.014(3) 0.004(3)
C296 0.020(3) 0.023(3) 0.025(4) 0.006(3) 0.001(3) 0.009(2)
C301 0.029(3) 0.020(3) 0.034(4) 0.007(3) 0.014(3) 0.012(3)
C302 0.026(3) 0.035(4) 0.040(5) 0.008(3) 0.012(3) 0.013(3)
C303 0.030(4) 0.047(5) 0.058(5) 0.015(4) 0.010(4) 0.021(3)
C304 0.025(4) 0.037(4) 0.071(6) -0.001(4) 0.013(4) 0.018(3)
C305 0.042(4) 0.034(4) 0.055(5) -0.002(4) 0.020(4) 0.015(3)
C306 0.030(3) 0.022(3) 0.041(4) 0.002(3) 0.008(3) 0.007(3)
C311 0.025(3) 0.023(3) 0.030(4) 0.014(3) 0.015(3) 0.020(2)
C312 0.032(4) 0.034(4) 0.030(4) 0.015(3) 0.011(3) 0.013(3)
C313 0.028(4) 0.040(4) 0.053(5) 0.026(4) 0.004(3) 0.003(3)
C314 0.038(4) 0.044(4) 0.045(5) 0.034(4) 0.019(4) 0.014(3)
C315 0.037(4) 0.033(4) 0.036(4) 0.014(3) 0.017(3) 0.018(3)
C316 0.022(3) 0.027(3) 0.029(4) 0.009(3) 0.004(3) 0.012(3)
C321 0.020(3) 0.023(3) 0.024(4) 0.008(3) 0.008(3) 0.008(2)
C322 0.018(3) 0.029(3) 0.030(4) 0.011(3) 0.003(3) 0.007(3)
C323 0.024(3) 0.028(4) 0.036(4) 0.012(3) 0.005(3) 0.011(3)
C324 0.024(3) 0.034(4) 0.040(5) 0.007(3) 0.009(3) 0.007(3)
C325 0.032(4) 0.038(4) 0.041(5) 0.014(4) 0.020(3) 0.011(3)
C326 0.038(4) 0.033(4) 0.039(5) 0.018(3) 0.021(3) 0.021(3)
C331 0.021(3) 0.024(3) 0.020(4) 0.013(3) 0.002(3) 0.011(2)
C332 0.016(3) 0.026(3) 0.035(4) 0.011(3) 0.001(3) 0.009(2)
C333 0.023(3) 0.027(3) 0.029(4) 0.008(3) -0.006(3) 0.006(3)
C334 0.043(4) 0.023(3) 0.029(4) 0.005(3) -0.005(3) 0.015(3)
C335 0.036(4) 0.027(3) 0.029(4) 0.007(3) 0.009(3) 0.018(3)
C336 0.022(3) 0.026(3) 0.034(4) 0.010(3) 0.003(3) 0.009(3)
C341 0.021(3) 0.016(3) 0.022(3) 0.006(2) 0.005(3) 0.001(2)
C342 0.046(4) 0.023(3) 0.030(4) 0.012(3) 0.011(3) 0.010(3)
C343 0.067(5) 0.031(4) 0.026(4) 0.001(3) -0.008(4) 0.013(4)
C344 0.067(6) 0.031(4) 0.043(5) -0.007(4) -0.008(4) 0.018(4)
C345 0.090(7) 0.025(4) 0.053(6) 0.000(4) -0.023(5) 0.024(4)
C346 0.049(4) 0.021(3) 0.040(5) 0.005(3) -0.012(4) 0.012(3)
C351 0.019(3) 0.024(3) 0.026(4) 0.019(3) 0.012(3) 0.011(2)
C352 0.019(3) 0.024(3) 0.030(4) 0.013(3) 0.010(3) 0.009(2)
C353 0.034(4) 0.039(4) 0.031(4) 0.015(3) 0.018(3) 0.024(3)
C354 0.028(3) 0.046(4) 0.042(5) 0.021(3) 0.017(3) 0.026(3)
C355 0.019(3) 0.052(4) 0.031(4) 0.018(3) 0.006(3) 0.013(3)
C356 0.023(3) 0.026(3) 0.028(4) 0.010(3) 0.003(3) 0.007(3)
C361 0.018(3) 0.018(3) 0.022(3) 0.007(3) 0.001(3) 0.007(2)
C362 0.019(3) 0.025(3) 0.032(4) 0.017(3) 0.007(3) 0.006(2)
C363 0.014(3) 0.039(4) 0.040(5) 0.017(3) 0.000(3) 0.007(3)
C364 0.035(4) 0.029(4) 0.027(4) 0.010(3) -0.008(3) 0.004(3)
C365 0.053(4) 0.025(3) 0.022(4) 0.005(3) 0.010(3) 0.017(3)
C381 0.029(3) 0.030(3) 0.025(4) 0.003(3) 0.011(3) 0.011(3)
C382 0.040(4) 0.030(4) 0.039(5) 0.005(3) 0.001(3) 0.009(3)
C383 0.033(4) 0.026(3) 0.049(5) -0.002(3) -0.001(3) -0.004(3)
C384 0.028(4) 0.047(4) 0.032(5) 0.001(3) -0.001(3) 0.013(3)
C385 0.031(4) 0.038(4) 0.037(5) 0.007(3) 0.005(3) 0.017(3)
C386 0.024(3) 0.023(3) 0.034(4) 0.000(3) -0.001(3) 0.005(3)
C391 0.022(3) 0.021(3) 0.027(4) 0.003(3) 0.006(3) 0.006(2)
C392 0.032(4) 0.044(5) 0.069(7) 0.028(4) 0.012(4) 0.010(3)
C393 0.052(4) 0.045(5) 0.071(7) 0.036(5) 0.016(5) 0.019(4)
C394 0.051(4) 0.034(4) 0.041(5) 0.009(4) 0.014(4) 0.001(3)
C395 0.031(4) 0.058(5) 0.050(6) 0.018(4) 0.016(4) -0.001(3)
C396 0.033(4) 0.041(4) 0.047(6) 0.016(4) 0.011(4) 0.012(3)
C401 0.025(3) 0.016(3) 0.020(3) 0.006(3) 0.003(3) 0.004(2)
C402 0.026(3) 0.034(4) 0.022(4) 0.002(3) 0.008(3) 0.015(3)
C403 0.034(4) 0.036(4) 0.020(4) 0.007(3) 0.009(3) 0.013(3)
C404 0.037(4) 0.024(3) 0.021(4) 0.011(3) 0.001(3) 0.009(3)
C405 0.018(3) 0.032(4) 0.041(5) 0.009(3) 0.000(3) 0.009(3)
C406 0.023(3) 0.029(3) 0.028(4) 0.008(3) 0.010(3) 0.010(3)
C411 0.033(4) 0.047(4) 0.039(5) 0.023(4) 0.010(3) 0.019(3)
C412 0.041(4) 0.082(6) 0.041(5) 0.038(4) 0.013(4) 0.025(4)
C413 0.059(6) 0.108(8) 0.059(6) 0.055(6) 0.019(5) 0.014(5)
C414 0.067(6) 0.088(7) 0.087(7) 0.063(6) 0.024(6) 0.011(5)
C415 0.052(5) 0.065(6) 0.079(7) 0.041(5) 0.015(5) -0.001(4)
C416 0.034(4) 0.053(5) 0.056(6) 0.029(4) 0.012(4) 0.007(3)
C421 0.016(3) 0.031(3) 0.030(4) 0.011(3) 0.006(3) 0.010(2)
C422 0.033(4) 0.075(6) 0.031(5) 0.032(4) 0.016(3) 0.028(4)
C423 0.028(4) 0.100(7) 0.054(6) 0.044(5) 0.024(4) 0.028(4)
C424 0.020(3) 0.067(5) 0.043(5) 0.012(4) 0.008(3) 0.015(3)
C425 0.023(3) 0.039(4) 0.038(5) 0.012(4) -0.001(3) 0.014(3)
C426 0.027(3) 0.033(4) 0.025(4) 0.015(3) 0.005(3) 0.012(3)
C431 0.030(3) 0.040(4) 0.020(4) 0.007(3) 0.001(3) 0.016(3)
C432 0.041(4) 0.050(4) 0.034(5) 0.011(3) 0.007(4) 0.024(3)
C433 0.059(5) 0.059(5) 0.030(5) 0.011(4) 0.011(4) 0.041(4)
C434 0.068(5) 0.040(4) 0.038(5) 0.001(4) -0.012(4) 0.031(4)
C435 0.049(4) 0.041(4) 0.047(6) 0.009(4) -0.008(4) 0.023(3)
C436 0.026(3) 0.036(4) 0.050(5) 0.004(3) -0.004(3) 0.017(3)
C461 0.019(3) 0.040(4) 0.022(4) -0.006(3) 0.007(3) 0.010(3)
C462 0.025(4) 0.037(4) 0.038(5) 0.000(3) -0.001(3) 0.012(3)
C463 0.043(5) 0.067(5) 0.048(6) 0.009(4) 0.007(4) 0.035(4)
C464 0.048(5) 0.083(6) 0.043(6) -0.021(4) -0.015(4) 0.036(4)
C465 0.040(5) 0.059(5) 0.055(6) -0.026(4) -0.012(4) 0.013(4)
C466 0.032(4) 0.038(4) 0.055(6) -0.008(4) 0.002(4) 0.006(3)
C471 0.019(3) 0.022(3) 0.044(5) 0.001(3) 0.008(3) 0.007(2)
C472 0.023(3) 0.029(4) 0.050(5) -0.006(3) 0.008(3) 0.002(3)
C473 0.039(4) 0.044(4) 0.048(5) -0.013(4) 0.008(4) 0.018(3)
C474 0.034(4) 0.043(4) 0.059(6) -0.003(4) 0.010(4) 0.021(3)
C475 0.040(4) 0.078(6) 0.054(5) 0.023(5) 0.009(4) 0.037(4)
C476 0.037(4) 0.053(5) 0.050(5) 0.014(4) 0.012(4) 0.026(4)
C491 0.018(3) 0.029(3) 0.036(4) 0.019(3) 0.013(3) 0.005(2)
C492 0.029(3) 0.027(4) 0.037(5) 0.014(3) 0.012(3) 0.011(3)
C493 0.037(4) 0.034(4) 0.065(6) 0.018(4) 0.023(4) 0.020(3)
C494 0.026(4) 0.053(5) 0.070(7) 0.039(4) 0.014(4) 0.018(3)
C495 0.022(3) 0.054(5) 0.076(7) 0.025(4) 0.000(4) -0.003(3)
C496 0.031(4) 0.041(4) 0.052(6) 0.020(4) 0.002(3) 0.003(3)

loop_
_atom_type_symbol
_atom_type_description
_atom_type_scat_dispersion_real
_atom_type_scat_dispersion_imag
_atom_type_scat_source
C C 0.0033 0.0016 'International Tables Vol C Tables 4.2.6.8 and 6.1.1.4'
H H 0.0000 0.0000 'International Tables Vol C Tables 4.2.6.8 and 6.1.1.4'
P P 0.1023 0.0942 'International Tables Vol C Tables 4.2.6.8 and 6.1.1.4'
Sn Sn -0.6537 1.4246 'International Tables Vol C Tables 4.2.6.8 and 6.1.1.4'
Au Au -2.0133 8.8022 'International Tables Vol C Tables 4.2.6.8 and 6.1.1.4'

loop_
_geom_angle_atom_site_label_1
_geom_angle_atom_site_label_2
_geom_angle_atom_site_label_3
_geom_angle
P11 Au1 P12 173.51(5)
P21 Au2 P22 175.17(6)
P31 Au3 P32 176.07(6)
P40 Au4 P41 176.11(6)
C341 Sn05 C351 110.3(2)
C341 Sn05 C361 108.4(2)
C351 Sn05 C361 107.0(2)
C341 Sn05 P32 104.12(17)
C351 Sn05 P32 117.14(15)
C361 Sn05 P32 109.67(15)
C381 Sn09 C301 108.5(3)
C381 Sn09 C391 108.3(2)
C301 Sn09 C391 103.1(2)
C381 Sn09 P32 105.57(18)
C301 Sn09 P32 121.46(17)
C391 Sn09 P32 109.48(18)
C141 Sn11 C151 107.1(17)
CA41 Sn11 C151 106.6(4)
C141 Sn11 C161 96.6(18)
CA41 Sn11 C161 105.4(4)
C151 Sn11 C161 104.6(2)
C141 Sn11 P12 116.2(14)
CA41 Sn11 P12 109.9(3)
C151 Sn11 P12 119.32(17)
C161 Sn11 P12 110.07(18)
C111 P11 C131 106.7(3)
C111 P11 C121 106.1(3)
C131 P11 C121 104.7(3)
C111 P11 Au1 117.2(2)
C131 P11 Au1 114.6(2)
C121 P11 Au1 106.6(2)
C101 Sn12 C191 111.0(3)
C101 Sn12 C181 106.6(3)
C191 Sn12 C181 106.5(2)
C101 Sn12 P12 106.40(16)
C191 Sn12 P12 105.15(17)
C181 Sn12 P12 121.13(16)
Au1 P12 Sn11 92.55(5)
Au1 P12 Sn12 95.20(5)
Sn11 P12 Sn12 106.30(6)
C271 Sn21 C261 110.0(2)
C271 Sn21 C251 105.7(2)
C261 Sn21 C251 107.3(3)
C271 Sn21 P22 103.53(16)
C261 Sn21 P22 107.98(15)
C251 Sn21 P22 121.94(16)
C221 P21 C211 106.1(3)
C221 P21 C231 104.5(3)
C211 P21 C231 106.0(3)
C221 P21 Au2 114.3(2)
C211 P21 Au2 114.8(2)
C231 P21 Au2 110.3(2)
C281 Sn22 C201 107.2(3)
C281 Sn22 C291 106.6(2)
C201 Sn22 C291 103.9(2)
C281 Sn22 P22 110.64(17)
C201 Sn22 P22 119.48(17)
C291 Sn22 P22 108.14(17)
Au2 P22 Sn22 95.83(5)
Au2 P22 Sn21 95.81(5)
Sn22 P22 Sn21 107.66(6)
C321 P31 C311 108.4(3)
C321 P31 C331 104.4(3)
C311 P31 C331 103.4(3)
C321 P31 Au3 114.3(2)
C311 P31 Au3 111.2(2)
C331 P31 Au3 114.3(2)
Au3 P32 Sn09 94.09(6)
Au3 P32 Sn05 94.92(5)
Sn09 P32 Sn05 104.42(6)
C365 C636 C361 121.9(6)
C431 P40 C421 104.7(3)
C431 P40 C411 106.4(4)
C421 P40 C411 106.8(3)
C431 P40 Au4 112.1(2)
C421 P40 Au4 115.0(2)
C411 P40 Au4 111.3(3)
C451 Sn41 C471 104.0(2)
C451 Sn41 C461 107.7(3)
C471 Sn41 C461 107.8(3)
C451 Sn41 P41 107.93(19)
C471 Sn41 P41 122.21(17)
C461 Sn41 P41 106.61(19)
Au4 P41 Sn41 93.98(6)
Au4 P41 Sn42 94.04(5)
Sn41 P41 Sn42 105.67(6)
C491 Sn42 C401 106.5(3)
C491 Sn42 C481 105.5(17)
C401 Sn42 C481 109.4(10)
C491 Sn42 CD81 109.4(14)
C401 Sn42 CD81 109.1(8)
C491 Sn42 P41 117.44(16)
C401 Sn42 P41 111.50(15)
C481 Sn42 P41 106.2(17)
CD81 Sn42 P41 102.7(15)
C106 C101 C102 117.8(7)
C106 C101 Sn12 119.7(5)
C102 C101 Sn12 122.3(5)
C103 C102 C101 121.0(7)
C102 C103 C104 120.2(7)
C105 C104 C103 119.1(7)
C104 C105 C106 120.2(8)
C101 C106 C105 121.6(7)
C112 C111 C116 119.3(6)
C112 C111 P11 121.8(6)
C116 C111 P11 118.7(5)
C113 C112 C111 119.6(7)
C114 C113 C112 121.3(7)
C113 C114 C115 119.7(7)
C114 C115 C116 119.9(7)
C115 C116 C111 120.2(7)
C122 C121 C126 120.5(6)
C122 C121 P11 118.1(5)
C126 C121 P11 121.1(5)
C121 C122 C123 120.2(6)
C122 C123 C124 119.6(7)
C125 C124 C123 120.5(6)
C124 C125 C126 120.0(6)
C121 C126 C125 119.2(6)
C132 C131 C136 119.8(6)
C132 C131 P11 122.0(5)
C136 C131 P11 118.2(5)
C131 C132 C133 120.6(6)
C132 C133 C134 120.0(7)
C135 C134 C133 119.1(7)
C134 C135 C136 121.3(6)
C135 C136 C131 119.1(7)
C146 C141 C142 117.5(19)
C146 C141 Sn11 132(3)
C142 C141 Sn11 110(3)
C143 C142 C141 121(2)
C144 C143 C142 119(2)
C143 C144 C145 119(2)
C144 C145 C146 121(2)
C141 C146 C145 119.1(19)
CA46 CA41 CA42 116.9(8)
CA46 CA41 Sn11 119.5(8)
CA42 CA41 Sn11 123.5(9)
CA43 CA42 CA41 121.7(10)
CA44 CA43 CA42 120.3(9)
CA43 CA44 CA45 119.2(9)
CA44 CA45 CA46 121.4(9)
CA41 CA46 CA45 120.2(8)
C452 C451 C456 116.7(7)
C452 C451 Sn41 122.0(5)
C456 C451 Sn41 121.2(5)
C451 C452 C453 123.0(7)
C452 C453 C454 118.5(8)
C455 C454 C453 120.1(7)
C454 C455 C456 120.5(8)
C451 C456 C455 121.2(8)
C486 C481 C482 118.8(15)
C486 C481 Sn42 118.8(19)
C482 C481 Sn42 121(2)
C483 C482 C481 119.4(15)
C482 C483 C484 121.6(15)
C485 C484 C483 119.2(14)
C484 C485 C486 119.3(16)
C481 C486 C485 119.2(16)
CD86 CD81 CD82 118.9(14)
CD86 CD81 Sn42 121.4(15)
CD82 CD81 Sn42 118.6(17)
CD83 CD82 CD81 119.8(14)
CD82 CD83 CD84 120.0(14)
CD85 CD84 CD83 119.8(14)
CD84 CD85 CD86 119.5(14)
CD81 CD86 CD85 118.7(14)
C156 C151 C152 117.0(6)
C156 C151 Sn11 120.4(4)
C152 C151 Sn11 122.5(5)
C151 C152 C153 119.6(7)
C154 C153 C152 122.2(7)
C153 C154 C155 118.0(7)
C154 C155 C156 120.8(7)
C151 C156 C155 122.1(6)
C162 C161 C166 118.3(6)
C162 C161 Sn11 119.8(5)
C166 C161 Sn11 121.8(4)
C163 C162 C161 122.9(7)
C162 C163 C164 118.4(6)
C165 C164 C163 119.2(6)
C164 C165 C166 122.3(7)
C165 C166 C161 118.8(6)
C182 C181 C186 117.2(6)
C182 C181 Sn12 120.4(5)
C186 C181 Sn12 122.3(5)
C181 C182 C183 122.1(7)
C184 C183 C182 119.2(7)
C183 C184 C185 120.1(6)
C186 C185 C184 120.5(7)
C185 C186 C181 120.8(7)
C196 C191 C192 118.0(6)
C196 C191 Sn12 119.8(5)
C192 C191 Sn12 122.2(5)
C191 C192 C193 120.4(6)
C194 C193 C192 120.5(7)
C193 C194 C195 120.5(7)
C194 C195 C196 119.2(7)
C191 C196 C195 121.4(7)
C202 C201 C206 117.2(6)
C202 C201 Sn22 123.9(5)
C206 C201 Sn22 118.8(4)
C201 C202 C203 123.3(7)
C204 C203 C202 120.6(7)
C203 C204 C205 119.3(7)
C204 C205 C206 119.5(7)
C201 C206 C205 120.0(6)
C212 C211 C216 118.9(6)
C212 C211 P21 119.8(5)
C216 C211 P21 121.2(5)
C211 C212 C213 121.0(7)
C214 C213 C212 120.6(7)
C213 C214 C215 119.0(7)
C216 C215 C214 120.8(7)
C215 C216 C211 119.6(7)
C222 C221 C226 119.8(6)
C222 C221 P21 121.9(5)
C226 C221 P21 118.2(5)
C221 C222 C223 121.0(6)
C224 C223 C222 119.1(7)
C225 C224 C223 120.5(7)
C224 C225 C226 121.4(7)
C225 C226 C221 118.2(7)
C236 C231 C232 119.2(6)
C236 C231 P21 121.5(5)
C232 C231 P21 119.3(5)
C233 C232 C231 120.6(6)
C232 C233 C234 120.4(7)
C235 C234 C233 119.1(6)
C234 C235 C236 120.8(6)
C235 C236 C231 119.9(6)
C256 C251 C252 119.6(6)
C256 C251 Sn21 118.4(5)
C252 C251 Sn21 121.9(5)
C253 C252 C251 119.7(7)
C252 C253 C254 121.4(7)
C255 C254 C253 119.2(6)
C254 C255 C256 120.3(7)
C251 C256 C255 119.9(7)
C262 C261 C266 117.4(6)
C262 C261 Sn21 120.7(5)
C266 C261 Sn21 121.7(5)
C263 C262 C261 120.7(7)
C264 C263 C262 121.4(7)
C263 C264 C265 120.1(8)
C264 C265 C266 119.1(7)
C265 C266 C261 121.3(7)
C276 C271 C272 118.0(6)
C276 C271 Sn21 122.1(4)
C272 C271 Sn21 119.9(5)
C273 C272 C271 120.7(6)
C274 C273 C272 120.0(6)
C273 C274 C275 119.9(7)
C274 C275 C276 120.0(7)
C271 C276 C275 121.4(6)
C286 C281 C282 115.6(6)
C286 C281 Sn22 120.3(5)
C282 C281 Sn22 124.0(5)
C283 C282 C281 121.6(7)
C282 C283 C284 120.9(7)
C283 C284 C285 120.2(7)
C286 C285 C284 119.0(7)
C285 C286 C281 122.8(7)
C296 C291 C292 117.8(6)
C296 C291 Sn22 121.9(5)
C292 C291 Sn22 120.3(4)
C293 C292 C291 121.5(6)
C292 C293 C294 119.2(7)
C295 C294 C293 120.0(6)
C294 C295 C296 119.7(6)
C291 C296 C295 121.7(6)
C306 C301 C302 117.3(6)
C306 C301 Sn09 121.3(5)
C302 C301 Sn09 121.3(5)
C303 C302 C301 121.3(8)
C304 C303 C302 119.9(8)
C305 C304 C303 119.3(7)
C304 C305 C306 121.1(8)
C301 C306 C305 121.1(7)
C316 C311 C312 121.2(6)
C316 C311 P31 121.8(5)
C312 C311 P31 117.1(5)
C313 C312 C311 119.8(7)
C312 C313 C314 118.4(7)
C315 C314 C313 121.5(7)
C314 C315 C316 119.2(7)
C311 C316 C315 119.9(6)
C326 C321 C322 119.3(6)
C326 C321 P31 117.4(5)
C322 C321 P31 123.3(5)
C323 C322 C321 120.5(7)
C322 C323 C324 121.0(7)
C325 C324 C323 119.2(7)
C324 C325 C326 121.1(7)
C321 C326 C325 118.8(7)
C336 C331 C332 120.9(6)
C336 C331 P31 118.8(5)
C332 C331 P31 120.1(5)
C331 C332 C333 118.7(6)
C334 C333 C332 119.7(6)
C335 C334 C333 121.3(7)
C334 C335 C336 119.4(7)
C331 C336 C335 120.0(6)
C346 C341 C342 116.9(6)
C346 C341 Sn05 120.5(5)
C342 C341 Sn05 122.4(5)
C343 C342 C341 122.0(7)
C342 C343 C344 119.2(7)
C345 C344 C343 119.3(8)
C344 C345 C346 121.8(7)
C345 C346 C341 120.7(7)
C352 C351 C356 117.0(6)
C352 C351 Sn05 122.4(5)
C356 C351 Sn05 120.7(5)
C353 C352 C351 121.7(6)
C354 C353 C352 119.4(7)
C353 C354 C355 120.4(7)
C356 C355 C354 120.9(7)
C355 C356 C351 120.7(7)
C362 C361 C636 117.6(6)
C362 C361 Sn05 122.0(5)
C636 C361 Sn05 120.4(4)
C363 C362 C361 120.8(7)
C362 C363 C364 121.6(7)
C365 C364 C363 118.1(7)
C636 C365 C364 119.9(7)
C386 C381 C382 118.3(7)
C386 C381 Sn09 119.7(5)
C382 C381 Sn09 122.0(5)
C383 C382 C381 119.6(7)
C384 C383 C382 121.7(7)
C385 C384 C383 119.1(7)
C384 C385 C386 119.7(7)
C381 C386 C385 121.6(6)
C396 C391 C392 117.1(6)
C396 C391 Sn09 122.0(5)
C392 C391 Sn09 120.8(5)
C393 C392 C391 120.0(7)
C394 C393 C392 120.9(8)
C395 C394 C393 119.9(7)
C394 C395 C396 119.6(7)
C391 C396 C395 122.3(7)
C402 C401 C406 117.0(6)
C402 C401 Sn42 120.5(5)
C406 C401 Sn42 122.4(5)
C403 C402 C401 122.2(6)
C402 C403 C404 120.0(7)
C405 C404 C403 118.8(7)
C404 C405 C406 121.5(6)
C405 C406 C401 120.4(6)
C416 C411 C412 121.3(7)
C416 C411 P40 117.3(6)
C412 C411 P40 121.4(6)
C411 C412 C413 117.3(9)
C414 C413 C412 121.5(10)
C413 C414 C415 120.9(9)
C416 C415 C414 118.2(9)
C411 C416 C415 120.7(9)
C422 C421 C426 118.8(6)
C422 C421 P40 119.3(5)
C426 C421 P40 121.8(5)
C423 C422 C421 119.5(7)
C424 C423 C422 120.9(8)
C425 C424 C423 119.8(7)
C424 C425 C426 120.8(7)
C425 C426 C421 120.2(7)
C432 C431 C436 119.8(7)
C432 C431 P40 120.0(5)
C436 C431 P40 120.0(6)
C433 C432 C431 121.2(7)
C432 C433 C434 119.8(8)
C433 C434 C435 120.6(8)
C436 C435 C434 119.6(8)
C435 C436 C431 119.0(7)
C462 C461 C466 118.6(7)
C462 C461 Sn41 119.4(5)
C466 C461 Sn41 121.9(6)
C461 C462 C463 120.2(7)
C464 C463 C462 120.5(8)
C463 C464 C465 120.1(9)
C464 C465 C466 121.9(8)
C465 C466 C461 118.8(8)
C472 C471 C476 118.0(7)
C472 C471 Sn41 121.6(5)
C476 C471 Sn41 120.4(6)
C471 C472 C473 122.8(8)
C474 C473 C472 118.2(8)
C473 C474 C475 121.6(8)
C474 C475 C476 119.3(8)
C471 C476 C475 120.1(8)
C496 C491 C492 118.6(7)
C496 C491 Sn42 121.4(6)
C492 C491 Sn42 120.0(5)
C493 C492 C491 120.2(7)
C494 C493 C492 118.7(8)
C493 C494 C495 122.6(8)
C494 C495 C496 120.1(8)
C491 C496 C495 119.8(9)

loop_
_geom_bond_atom_site_label_1
_geom_bond_atom_site_label_2
_geom_bond_distance
Au1 P11 2.2898(17)
Au1 P12 2.3189(16)
Au2 P21 2.2939(16)
Au2 P22 2.3202(16)
Au3 P31 2.2983(17)
Au3 P32 2.3229(17)
Au4 P40 2.2935(18)
Au4 P41 2.3203(17)
Sn05 C341 2.133(6)
Sn05 C351 2.139(6)
Sn05 C361 2.160(6)
Sn05 P32 2.5017(15)
Sn09 C381 2.134(7)
Sn09 C301 2.145(6)
Sn09 C391 2.151(6)
Sn09 P32 2.4945(17)
Sn11 C141 2.11(4)
Sn11 CA41 2.142(10)
Sn11 C151 2.148(6)
Sn11 C161 2.155(6)
Sn11 P12 2.4923(17)
P11 C111 1.814(6)
P11 C131 1.822(7)
P11 C121 1.833(6)
Sn12 C101 2.140(7)
Sn12 C191 2.146(6)
Sn12 C181 2.148(6)
Sn12 P12 2.4988(15)
Sn21 C271 2.143(6)
Sn21 C261 2.145(6)
Sn21 C251 2.166(6)
Sn21 P22 2.5023(15)
P21 C221 1.803(6)
P21 C211 1.810(6)
P21 C231 1.830(6)
Sn22 C281 2.149(6)
Sn22 C201 2.152(6)
Sn22 C291 2.162(6)
Sn22 P22 2.4926(16)
P31 C321 1.826(6)
P31 C311 1.838(6)
P31 C331 1.843(7)
C636 C365 1.379(9)
C636 C361 1.395(9)
P40 C431 1.812(7)
P40 C421 1.818(6)
P40 C411 1.834(7)
Sn41 C451 2.136(6)
Sn41 C471 2.145(6)
Sn41 C461 2.153(7)
Sn41 P41 2.4923(17)
P41 Sn42 2.5020(16)
Sn42 C491 2.154(6)
Sn42 C401 2.155(6)
Sn42 C481 2.16(3)
Sn42 CD81 2.16(2)
C101 C106 1.370(10)
C101 C102 1.419(9)
C102 C103 1.366(10)
C103 C104 1.408(12)
C104 C105 1.372(10)
C105 C106 1.395(10)
C111 C112 1.394(9)
C111 C116 1.396(10)
C112 C113 1.385(9)
C113 C114 1.377(11)
C114 C115 1.387(10)
C115 C116 1.395(9)
C121 C122 1.374(9)
C121 C126 1.390(8)
C122 C123 1.375(8)
C123 C124 1.394(10)
C124 C125 1.367(10)
C125 C126 1.390(8)
C131 C132 1.364(9)
C131 C136 1.402(8)
C132 C133 1.389(9)
C133 C134 1.390(9)
C134 C135 1.374(10)
C135 C136 1.383(10)
C141 C146 1.386(19)
C141 C142 1.398(17)
C142 C143 1.377(17)
C143 C144 1.36(2)
C144 C145 1.375(17)
C145 C146 1.397(17)
CA41 CA46 1.385(11)
CA41 CA42 1.398(10)
CA42 CA43 1.381(11)
CA43 CA44 1.353(12)
CA44 CA45 1.364(11)
CA45 CA46 1.394(11)
C451 C452 1.374(9)
C451 C456 1.398(9)
C452 C453 1.383(9)
C453 C454 1.410(11)
C454 C455 1.339(11)
C455 C456 1.400(10)
C481 C486 1.375(15)
C481 C482 1.428(18)
C482 C483 1.360(14)
C483 C484 1.384(16)
C484 C485 1.364(14)
C485 C486 1.433(17)
CD81 CD86 1.376(13)
CD81 CD82 1.428(18)
CD82 CD83 1.368(14)
CD83 CD84 1.387(15)
CD84 CD85 1.365(14)
CD85 CD86 1.428(16)
C151 C156 1.358(8)
C151 C152 1.385(8)
C152 C153 1.394(9)
C153 C154 1.345(10)
C154 C155 1.352(9)
C155 C156 1.381(8)
C161 C162 1.396(8)
C161 C166 1.401(9)
C162 C163 1.376(9)
C163 C164 1.410(11)
C164 C165 1.378(10)
C165 C166 1.392(9)
C181 C182 1.387(9)
C181 C186 1.411(9)
C182 C183 1.394(9)
C183 C184 1.379(10)
C184 C185 1.382(11)
C185 C186 1.379(9)
C191 C196 1.391(9)
C191 C192 1.399(9)
C192 C193 1.400(9)
C193 C194 1.366(10)
C194 C195 1.382(10)
C195 C196 1.404(10)
C201 C202 1.344(8)
C201 C206 1.407(9)
C202 C203 1.382(9)
C203 C204 1.345(10)
C204 C205 1.390(9)
C205 C206 1.415(9)
C211 C212 1.377(10)
C211 C216 1.408(9)
C212 C213 1.384(9)
C213 C214 1.382(10)
C214 C215 1.390(10)
C215 C216 1.389(9)
C221 C222 1.383(9)
C221 C226 1.418(8)
C222 C223 1.397(9)
C223 C224 1.388(10)
C224 C225 1.375(11)
C225 C226 1.395(10)
C231 C236 1.388(8)
C231 C232 1.397(9)
C232 C233 1.375(9)
C233 C234 1.390(9)
C234 C235 1.386(9)
C235 C236 1.387(8)
C251 C256 1.386(9)
C251 C252 1.388(9)
C252 C253 1.377(9)
C253 C254 1.382(11)
C254 C255 1.373(11)
C255 C256 1.400(9)
C261 C262 1.381(9)
C261 C266 1.404(9)
C262 C263 1.380(10)
C263 C264 1.350(10)
C264 C265 1.382(11)
C265 C266 1.387(10)
C271 C276 1.386(8)
C271 C272 1.405(8)
C272 C273 1.397(9)
C273 C274 1.382(9)
C274 C275 1.389(9)
C275 C276 1.389(9)
C281 C286 1.401(8)
C281 C282 1.418(9)
C282 C283 1.362(10)
C283 C284 1.369(9)
C284 C285 1.383(10)
C285 C286 1.378(10)
C291 C296 1.375(8)
C291 C292 1.395(9)
C292 C293 1.388(9)
C293 C294 1.390(9)
C294 C295 1.378(10)
C295 C296 1.388(9)
C301 C306 1.381(10)
C301 C302 1.399(10)
C302 C303 1.389(9)
C303 C304 1.377(12)
C304 C305 1.366(11)
C305 C306 1.384(9)
C311 C316 1.373(9)
C311 C312 1.400(9)
C312 C313 1.396(9)
C313 C314 1.416(11)
C314 C315 1.377(10)
C315 C316 1.410(9)
C321 C326 1.389(9)
C321 C322 1.394(8)
C322 C323 1.362(9)
C323 C324 1.374(10)
C324 C325 1.371(10)
C325 C326 1.397(9)
C331 C336 1.390(9)
C331 C332 1.397(8)
C332 C333 1.397(9)
C333 C334 1.397(10)
C334 C335 1.374(9)
C335 C336 1.390(9)
C341 C346 1.403(9)
C341 C342 1.410(10)
C342 C343 1.394(10)
C343 C344 1.400(10)
C344 C345 1.368(11)
C345 C346 1.388(11)
C351 C352 1.400(9)
C351 C356 1.412(9)
C352 C353 1.386(8)
C353 C354 1.372(10)
C354 C355 1.373(11)
C355 C356 1.370(9)
C361 C362 1.377(8)
C362 C363 1.376(9)
C363 C364 1.388(10)
C364 C365 1.387(9)
C381 C386 1.383(9)
C381 C382 1.406(9)
C382 C383 1.395(11)
C383 C384 1.384(10)
C384 C385 1.380(10)
C385 C386 1.406(10)
C391 C396 1.363(9)
C391 C392 1.423(10)
C392 C393 1.398(10)
C393 C394 1.367(10)
C394 C395 1.367(11)
C395 C396 1.408(10)
C401 C402 1.391(9)
C401 C406 1.400(8)
C402 C403 1.376(9)
C403 C404 1.384(9)
C404 C405 1.373(10)
C405 C406 1.383(10)
C411 C416 1.377(11)
C411 C412 1.403(11)
C412 C413 1.411(11)
C413 C414 1.348(14)
C414 C415 1.422(14)
C415 C416 1.385(10)
C421 C422 1.398(10)
C421 C426 1.400(9)
C422 C423 1.376(10)
C423 C424 1.375(11)
C424 C425 1.366(11)
C425 C426 1.366(9)
C431 C432 1.388(10)
C431 C436 1.419(9)
C432 C433 1.381(11)
C433 C434 1.381(11)
C434 C435 1.414(11)
C435 C436 1.399(10)
C461 C462 1.390(10)
C461 C466 1.413(9)
C462 C463 1.402(11)
C463 C464 1.347(11)
C464 C465 1.368(12)
C465 C466 1.382(12)
C471 C472 1.372(10)
C471 C476 1.390(10)
C472 C473 1.392(9)
C473 C474 1.365(11)
C474 C475 1.373(12)
C475 C476 1.411(10)
C491 C496 1.380(10)
C491 C492 1.415(10)
C492 C493 1.401(9)
C493 C494 1.341(11)
C494 C495 1.359(13)
C495 C496 1.390(11)
